data_4106792
loop_
_publ_author_name
'Jeremy P. Krogman'
'Bruce M. Foxman'
'Christine M. Thomas'

_publ_section_title
;
 Activation of CO2 by a Heterobimetallic Zr/Co Complex
;
_journal_name_full 'Journal of the American Chemical Society'
_journal_page_first 14582
_journal_page_last 14585
_journal_paper_doi 10.1021/ja2071847
_journal_volume 133
_journal_year 2011
_chemical_formula_moiety 'C58 H99 Co1 N3 Na1 O5 P3 Zr1'
_chemical_formula_sum 'C58 H99 Co N3 Na O5 P3 Zr'
_chemical_formula_weight 1184.51
_space_group_IT_number 2
_symmetry_cell_setting triclinic
_symmetry_space_group_name_Hall '-P 1'
_symmetry_space_group_name_H-M 'P -1'
_atom_sites_solution_hydrogens difmap
_atom_sites_solution_primary direct
_audit_creation_date 11-07-10
_audit_creation_method CRYSTALS_ver_14.23
_cell_angle_alpha 90.0430(10)
_cell_angle_beta 92.5240(10)
_cell_angle_gamma 91.2040(10)
_cell_formula_units_Z 4
_cell_length_a 12.6585(3)
_cell_length_b 19.2534(5)
_cell_length_c 25.0678(5)
_cell_measurement_reflns_used 9960
_cell_measurement_temperature 120
_cell_measurement_theta_max 28
_cell_measurement_theta_min 3
_cell_volume 6102.2(2)
_computing_cell_refinement 'Apex2 (Bruker AXS, 2006)'
_computing_data_collection 'Apex2 (Bruker AXS, 2006)'
_computing_data_reduction 'Apex2 (Bruker AXS, 2006)'
_computing_molecular_graphics 'CAMERON (Watkin et al., 1996)'
_computing_publication_material 'CRYSTALS (Betteridge et al., 2003)'
_computing_structure_refinement 'CRYSTALS (Betteridge et al., 2003)'
_computing_structure_solution 'SIR92 (Altomare et al., 1994)'
_diffrn_ambient_temperature 120
_diffrn_measured_fraction_theta_full 0.998
_diffrn_measured_fraction_theta_max 0.995
_diffrn_measurement_device Area
_diffrn_measurement_device_type 'Bruker Kappa Apex2'
_diffrn_measurement_method '\f & \w scans'
_diffrn_radiation_monochromator graphite
_diffrn_radiation_type 'Mo K\a'
_diffrn_radiation_wavelength 0.71073
_diffrn_reflns_av_R_equivalents 0.055
_diffrn_reflns_limit_h_max 16
_diffrn_reflns_limit_h_min -16
_diffrn_reflns_limit_k_max 25
_diffrn_reflns_limit_k_min -25
_diffrn_reflns_limit_l_max 33
_diffrn_reflns_limit_l_min -33
_diffrn_reflns_number 76603
_diffrn_reflns_theta_full 27.508
_diffrn_reflns_theta_max 28.070
_diffrn_reflns_theta_min 2.440
_diffrn_standards_number 0
_exptl_absorpt_coefficient_mu 0.575
_exptl_absorpt_correction_T_max 0.95
_exptl_absorpt_correction_T_min 0.83
_exptl_absorpt_correction_type numerical
_exptl_absorpt_process_details
; 
 Analytical Absorption (De Meulenaer & Tompa, 1965) 
;
_exptl_crystal_colour orange
_exptl_crystal_density_diffrn 1.289
_exptl_crystal_description 'plate fragment'
_exptl_crystal_F_000 2524
_exptl_crystal_size_max 0.356
_exptl_crystal_size_mid 0.320
_exptl_crystal_size_min 0.088
_refine_diff_density_max 1.53
_refine_diff_density_min -1.59
_refine_ls_extinction_method none
_refine_ls_goodness_of_fit_ref 1.0000
_refine_ls_hydrogen_treatment constr
_refine_ls_matrix_type full
_refine_ls_number_parameters 1288
_refine_ls_number_reflns 29526
_refine_ls_number_restraints 0
_refine_ls_R_factor_all 0.1040
_refine_ls_R_factor_gt 0.0489
_refine_ls_shift/su_max 0.0184766
_refine_ls_shift/su_mean 0.0007427
_refine_ls_structure_factor_coef Fsqd
_refine_ls_weighting_details
;
 Method= Modified Sheldrick 
 w=1/[\s^2^(F^2^) + ( 0.05P)^2^ + 7.84P] 
 ,where P=(max(Fo^2^,0) + 2Fc^2^)/3 
;
_refine_ls_weighting_scheme calc
_refine_ls_wR_factor_all 0.1221
_refine_ls_wR_factor_gt 0.1039
_refine_ls_wR_factor_ref 0.1221
_reflns_limit_h_max 16
_reflns_limit_h_min -16
_reflns_limit_k_max 25
_reflns_limit_k_min -25
_reflns_limit_l_max 33
_reflns_limit_l_min 0
_reflns_number_gt 16601
_reflns_number_total 29526
_reflns_threshold_expression I>2.0\s(I)
_oxford_diffrn_Wilson_B_factor 0.00
_oxford_diffrn_Wilson_scale 0.00
_oxford_refine_ls_r_factor_ref 0.1040
_oxford_refine_ls_scale 0.064456(6)
_oxford_reflns_number_all 29526
_oxford_reflns_threshold_expression_ref I>-10.0\s(I)
_oxford_structure_analysis_title 'JK_113_0ma in P-1'
_cod_data_source_file ja2071847_si_002_2.cif
_cod_data_source_block 3
_cod_original_sg_symbol_H-M 'P -1 '
_cod_original_formula_sum 'C58 H99 Co1 N3 Na1 O5 P3 Zr1'
_cod_database_code 4106792

loop_
_symmetry_equiv_pos_as_xyz
x,y,z
-x,-y,-z

loop_
_atom_site_label
_atom_site_type_symbol
_atom_site_fract_x
_atom_site_fract_y
_atom_site_fract_z
_atom_site_U_iso_or_equiv
_atom_site_occupancy
_atom_site_adp_type
_atom_site_refinement_flags_posn
_atom_site_disorder_assembly
_atom_site_disorder_group
Co1 Co 0.44258(3) 0.24605(2) 0.212148(18) 0.0214 1.0000 Uani . . .
Co101 Co -0.03102(3) 0.24457(2) 0.716057(17) 0.0205 1.0000 Uani . . .
Zr1 Zr 0.55622(2) 0.247251(16) 0.131444(12) 0.0185 1.0000 Uani . . .
Zr101 Zr 0.07494(2) 0.245119(17) 0.632653(12) 0.0191 1.0000 Uani . . .
P1 P 0.53761(6) 0.15192(5) 0.21553(3) 0.0226 1.0000 Uani . . .
P2 P 0.33400(6) 0.24791(5) 0.14190(4) 0.0257 1.0000 Uani . . .
P3 P 0.54250(6) 0.34049(4) 0.21781(3) 0.0207 1.0000 Uani . . .
P101 P 0.06417(6) 0.15057(4) 0.71807(3) 0.0214 1.0000 Uani . . .
P102 P -0.14539(6) 0.24584(5) 0.64830(4) 0.0251 1.0000 Uani . . .
P103 P 0.06897(6) 0.33920(4) 0.71878(3) 0.0208 1.0000 Uani . . .
Na1 Na 0.63667(12) 0.24847(8) -0.02553(6) 0.0379 1.0000 Uani . . .
Na101 Na 0.13803(14) 0.25363(10) 0.47510(7) 0.0552 1.0000 Uani . . .
O1 O 0.3161(2) 0.24082(14) 0.30644(11) 0.0449 1.0000 Uani . . .
O2 O 0.64663(19) 0.24765(15) 0.06455(10) 0.0388 1.0000 Uani . . .
O3 O 0.6632(2) 0.14217(15) -0.06455(11) 0.0467 1.0000 Uani . . .
O4 O 0.8276(2) 0.2533(2) -0.00940(15) 0.0700 1.0000 Uani . . .
O5 O 0.6409(2) 0.34062(15) -0.08287(12) 0.0512 1.0000 Uani . . .
O101 O -0.1482(2) 0.24010(14) 0.81352(11) 0.0417 1.0000 Uani . . .
O102 O 0.1600(2) 0.24491(17) 0.56371(10) 0.0482 1.0000 Uani . . .
O103 O 0.1628(3) 0.14585(19) 0.43810(13) 0.0749 1.0000 Uani . . .
O104 O 0.1194(3) 0.34219(17) 0.41528(13) 0.0648 1.0000 Uani . . .
O105 O 0.3237(3) 0.2765(4) 0.47865(17) 0.1184 1.0000 Uani . . .
N1 N 0.60418(19) 0.14624(14) 0.15809(10) 0.0212 1.0000 Uani . . .
N2 N 0.40765(19) 0.25956(14) 0.08715(11) 0.0237 1.0000 Uani . . .
N3 N 0.63156(19) 0.33677(13) 0.16912(10) 0.0190 1.0000 Uani . . .
N101 N 0.12510(19) 0.14417(14) 0.65878(10) 0.0216 1.0000 Uani . . .
N102 N -0.0768(2) 0.25806(14) 0.59182(11) 0.0243 1.0000 Uani . . .
N103 N 0.15405(19) 0.33448(14) 0.66811(10) 0.0216 1.0000 Uani . . .
C1 C 0.3665(3) 0.24320(18) 0.26836(15) 0.0301 1.0000 Uani . . .
C2 C 0.6397(3) 0.15255(19) 0.27181(14) 0.0315 1.0000 Uani . . .
C3 C 0.5893(3) 0.1539(2) 0.32634(15) 0.0488 1.0000 Uani . . .
C4 C 0.7268(3) 0.0983(2) 0.27304(15) 0.0369 1.0000 Uani . . .
C5 C 0.3774(3) 0.0702(2) 0.26530(18) 0.0496 1.0000 Uani . . .
C6 C 0.4608(3) 0.06857(18) 0.22284(15) 0.0301 1.0000 Uani . . .
C7 C 0.5260(3) 0.00294(19) 0.23108(16) 0.0387 1.0000 Uani . . .
C8 C 0.6806(2) 0.10047(17) 0.13725(12) 0.0210 1.0000 Uani . . .
C9 C 0.6521(3) 0.03806(18) 0.11047(13) 0.0256 1.0000 Uani . . .
C10 C 0.5396(3) 0.01236(19) 0.10235(15) 0.0320 1.0000 Uani . . .
C11 C 0.7306(3) -0.00229(19) 0.08886(14) 0.0300 1.0000 Uani . . .
C12 C 0.8355(3) 0.0168(2) 0.09077(14) 0.0319 1.0000 Uani . . .
C13 C 0.9185(3) -0.0276(2) 0.06595(16) 0.0451 1.0000 Uani . . .
C14 C 0.8627(3) 0.07890(19) 0.11557(14) 0.0306 1.0000 Uani . . .
C15 C 0.7888(2) 0.12132(18) 0.13830(13) 0.0264 1.0000 Uani . . .
C16 C 0.8264(3) 0.18762(19) 0.16392(16) 0.0349 1.0000 Uani . . .
C17 C 0.2523(3) 0.1662(2) 0.13007(16) 0.0386 1.0000 Uani . . .
C18 C 0.1799(4) 0.1501(3) 0.1756(2) 0.0675 1.0000 Uani . . .
C19 C 0.1898(3) 0.1572(2) 0.07641(17) 0.0441 1.0000 Uani . . .
C20 C 0.2345(3) 0.3189(2) 0.14149(16) 0.0379 1.0000 Uani . . .
C21 C 0.1767(3) 0.3244(3) 0.19381(19) 0.0590 1.0000 Uani . . .
C22 C 0.1545(3) 0.3212(2) 0.09437(18) 0.0467 1.0000 Uani . . .
C23 C 0.3908(2) 0.26224(19) 0.03059(14) 0.0271 1.0000 Uani . . .
C24 C 0.3666(3) 0.32402(19) 0.00301(15) 0.0327 1.0000 Uani . . .
C25 C 0.3487(3) 0.3917(2) 0.03111(17) 0.0415 1.0000 Uani . . .
C26 C 0.3640(3) 0.3246(2) -0.05309(16) 0.0391 1.0000 Uani . . .
C27 C 0.3845(3) 0.2663(2) -0.08285(16) 0.0398 1.0000 Uani . . .
C28 C 0.3848(4) 0.2695(3) -0.14305(16) 0.0554 1.0000 Uani . . .
C29 C 0.4072(3) 0.2058(2) -0.05560(15) 0.0350 1.0000 Uani . . .
C30 C 0.4112(3) 0.20279(19) -0.00020(14) 0.0297 1.0000 Uani . . .
C31 C 0.4401(3) 0.13501(19) 0.02630(15) 0.0339 1.0000 Uani . . .
C32 C 0.4696(2) 0.42374(18) 0.20641(15) 0.0282 1.0000 Uani . . .
C33 C 0.3851(3) 0.4349(2) 0.24687(19) 0.0495 1.0000 Uani . . .
C34 C 0.5334(3) 0.49150(18) 0.19988(15) 0.0319 1.0000 Uani . . .
C35 C 0.6186(3) 0.35419(18) 0.28254(13) 0.0271 1.0000 Uani . . .
C36 C 0.5517(3) 0.3438(2) 0.33175(15) 0.0448 1.0000 Uani . . .
C37 C 0.6837(3) 0.42165(19) 0.28937(14) 0.0327 1.0000 Uani . . .
C38 C 0.7162(2) 0.38002(17) 0.15113(13) 0.0215 1.0000 Uani . . .
C39 C 0.8201(2) 0.37812(17) 0.17360(13) 0.0229 1.0000 Uani . . .
C40 C 0.8514(3) 0.33558(18) 0.22197(14) 0.0289 1.0000 Uani . . .
C41 C 0.9010(3) 0.41688(18) 0.15012(14) 0.0281 1.0000 Uani . . .
C42 C 0.8834(3) 0.45768(19) 0.10581(15) 0.0321 1.0000 Uani . . .
C43 C 0.9727(3) 0.4974(2) 0.08080(17) 0.0472 1.0000 Uani . . .
C44 C 0.7812(3) 0.45962(18) 0.08416(14) 0.0298 1.0000 Uani . . .
C45 C 0.6980(3) 0.42147(18) 0.10473(13) 0.0253 1.0000 Uani . . .
C46 C 0.5908(3) 0.4240(2) 0.07746(14) 0.0319 1.0000 Uani . . .
C47 C 0.6863(5) 0.1225(3) -0.11762(19) 0.0718 1.0000 Uani . . .
C48 C 0.7398(4) 0.0523(3) -0.1121(3) 0.0862 1.0000 Uani . . .
C49 C 0.7676(5) 0.0431(3) -0.0549(3) 0.0790 1.0000 Uani . . .
C50 C 0.6937(3) 0.0874(2) -0.02854(19) 0.0506 1.0000 Uani . . .
C55 C 0.6236(5) 0.4118(2) -0.07354(19) 0.0696 1.0000 Uani . . .
C56 C 0.7064(4) 0.4515(2) -0.10207(19) 0.0542 1.0000 Uani . . .
C57 C 0.7389(4) 0.4019(2) -0.1443(2) 0.0590 1.0000 Uani . . .
C58 C 0.6769(5) 0.3376(3) -0.1352(2) 0.0851 1.0000 Uani . . .
C101 C -0.1015(3) 0.24234(18) 0.77406(14) 0.0278 1.0000 Uani . . .
C102 C 0.1720(3) 0.15263(18) 0.77132(13) 0.0269 1.0000 Uani . . .
C103 C 0.1286(3) 0.1577(2) 0.82716(15) 0.0422 1.0000 Uani . . .
C104 C 0.2574(3) 0.09749(19) 0.77157(15) 0.0345 1.0000 Uani . . .
C105 C -0.0109(3) 0.06715(18) 0.72807(14) 0.0281 1.0000 Uani . . .
C106 C -0.0868(3) 0.0686(2) 0.77387(16) 0.0385 1.0000 Uani . . .
C107 C 0.0549(3) 0.00111(19) 0.73399(16) 0.0360 1.0000 Uani . . .
C108 C 0.1968(2) 0.09707(18) 0.63598(13) 0.0245 1.0000 Uani . . .
C109 C 0.1617(3) 0.03476(18) 0.60991(13) 0.0260 1.0000 Uani . . .
C110 C 0.0471(3) 0.01288(19) 0.60442(15) 0.0330 1.0000 Uani . . .
C111 C 0.2349(3) -0.00767(19) 0.58661(14) 0.0334 1.0000 Uani . . .
C112 C 0.3408(3) 0.0082(2) 0.58589(15) 0.0349 1.0000 Uani . . .
C113 C 0.4178(3) -0.0381(2) 0.55929(18) 0.0510 1.0000 Uani . . .
C114 C 0.3745(3) 0.0701(2) 0.60984(15) 0.0368 1.0000 Uani . . .
C115 C 0.3053(3) 0.11452(18) 0.63444(14) 0.0276 1.0000 Uani . . .
C116 C 0.3488(3) 0.1813(2) 0.65877(17) 0.0391 1.0000 Uani . . .
C117 C -0.2255(3) 0.1633(2) 0.63748(16) 0.0359 1.0000 Uani . . .
C118 C -0.2909(3) 0.1442(3) 0.68558(18) 0.0556 1.0000 Uani . . .
C119 C -0.2947(3) 0.1544(2) 0.58624(17) 0.0445 1.0000 Uani . . .
C120 C -0.2459(3) 0.3160(2) 0.65060(15) 0.0344 1.0000 Uani . . .
C121 C -0.3006(3) 0.3195(2) 0.70415(17) 0.0497 1.0000 Uani . . .
C122 C -0.3299(3) 0.3182(2) 0.60473(17) 0.0435 1.0000 Uani . . .
C123 C -0.1020(3) 0.26189(18) 0.53595(13) 0.0267 1.0000 Uani . . .
C124 C -0.1312(3) 0.3242(2) 0.50995(15) 0.0322 1.0000 Uani . . .
C125 C -0.1406(3) 0.39191(19) 0.53983(16) 0.0391 1.0000 Uani . . .
C126 C -0.1501(3) 0.3253(2) 0.45509(15) 0.0362 1.0000 Uani . . .
C127 C -0.1379(3) 0.2679(2) 0.42286(15) 0.0398 1.0000 Uani . . .
C128 C -0.1555(4) 0.2703(3) 0.36324(17) 0.0611 1.0000 Uani . . .
C129 C -0.1056(3) 0.2070(2) 0.44831(15) 0.0384 1.0000 Uani . . .
C130 C -0.0876(3) 0.2030(2) 0.50330(14) 0.0330 1.0000 Uani . . .
C131 C -0.0521(3) 0.13559(19) 0.52699(16) 0.0386 1.0000 Uani . . .
C132 C -0.0032(3) 0.42244(17) 0.70742(14) 0.0270 1.0000 Uani . . .
C133 C -0.0873(3) 0.4334(2) 0.74858(17) 0.0432 1.0000 Uani . . .
C134 C 0.0608(3) 0.48990(19) 0.70065(15) 0.0335 1.0000 Uani . . .
C135 C 0.1487(3) 0.35334(19) 0.78258(13) 0.0283 1.0000 Uani . . .
C136 C 0.0854(3) 0.3458(2) 0.83281(14) 0.0428 1.0000 Uani . . .
C137 C 0.2168(3) 0.41954(19) 0.78734(14) 0.0308 1.0000 Uani . . .
C138 C 0.2385(2) 0.37731(18) 0.64887(13) 0.0235 1.0000 Uani . . .
C139 C 0.3430(2) 0.37455(18) 0.67062(13) 0.0255 1.0000 Uani . . .
C140 C 0.3757(3) 0.32991(19) 0.71767(14) 0.0323 1.0000 Uani . . .
C141 C 0.4228(3) 0.41392(19) 0.64765(14) 0.0305 1.0000 Uani . . .
C142 C 0.4044(3) 0.45604(19) 0.60379(15) 0.0314 1.0000 Uani . . .
C143 C 0.4937(3) 0.4972(2) 0.57958(17) 0.0472 1.0000 Uani . . .
C144 C 0.3019(3) 0.45769(19) 0.58216(14) 0.0317 1.0000 Uani . . .
C145 C 0.2196(3) 0.41918(18) 0.60361(13) 0.0268 1.0000 Uani . . .
C146 C 0.1114(3) 0.4227(2) 0.57660(14) 0.0344 1.0000 Uani . . .
C147 C 0.2037(6) 0.0933(3) 0.4727(2) 0.1097 1.0000 Uani . . .
C148 C 0.2507(6) 0.0423(3) 0.4450(3) 0.0975 1.0000 Uani . . .
C149 C 0.2297(5) 0.0541(3) 0.3889(3) 0.0896 1.0000 Uani . . .
C150 C 0.1751(5) 0.1244(3) 0.3846(2) 0.0814 1.0000 Uani . . .
C151 C 0.1254(6) 0.3393(3) 0.3594(2) 0.0950 1.0000 Uani . . .
C152 C 0.1941(5) 0.3960(3) 0.3438(2) 0.0825 1.0000 Uani . . .
C153 C 0.1860(4) 0.4487(3) 0.3864(3) 0.0796 1.0000 Uani . . .
C510 C 0.8730(9) 0.3004(6) 0.0225(5) 0.064(3) 0.5000 Uiso . 1 3
C511 C 0.8803(10) 0.3203(7) -0.0017(6) 0.074(3) 0.5000 Uiso . 1 4
C520 C 0.9473(11) 0.3359(7) -0.0120(5) 0.078(3) 0.5000 Uiso . 1 3
C521 C 0.9772(8) 0.3155(6) -0.0353(4) 0.052(2) 0.5000 Uiso . 1 4
C530 C 0.9902(13) 0.2715(10) -0.0441(7) 0.104(5) 0.5000 Uiso . 1 3
C531 C 1.0033(8) 0.2421(6) -0.0362(5) 0.055(3) 0.5000 Uiso . 1 4
C540 C 0.9104(7) 0.2156(5) -0.0408(4) 0.050(2) 0.5000 Uiso . 1 3
C541 C 0.9202(13) 0.2111(10) -0.0056(8) 0.135(6) 0.5000 Uiso . 1 4
C1540 C 0.0896(7) 0.4080(5) 0.4209(4) 0.044(2) 0.5000 Uiso . 1 6
C1541 C 0.1560(10) 0.4176(7) 0.4280(5) 0.074(3) 0.5000 Uiso . 1 5
C1550 C 0.3847(6) 0.2885(5) 0.4333(3) 0.0437(19) 0.5000 Uiso . 1 1
C1551 C 0.4057(10) 0.2136(7) 0.4626(6) 0.094(4) 0.5000 Uiso . 1 2
C1560 C 0.4698(9) 0.2376(6) 0.4449(4) 0.062(3) 0.5000 Uiso . 1 1
C1561 C 0.5091(9) 0.2504(6) 0.4725(5) 0.069(3) 0.5000 Uiso . 1 2
C1570 C 0.4745(10) 0.2360(6) 0.5068(5) 0.078(3) 0.5000 Uiso . 1 1
C1571 C 0.4841(9) 0.3214(7) 0.4872(5) 0.088(4) 0.5000 Uiso . 1 2
C1580 C 0.4056(8) 0.2943(6) 0.5235(4) 0.063(3) 0.5000 Uiso . 1 1
C1581 C 0.3673(14) 0.3270(10) 0.4818(8) 0.125(6) 0.5000 Uiso . 1 2
H21 H 0.6756 0.1976 0.2682 0.0376 1.0000 Uiso R . .
H31 H 0.6409 0.1686 0.3538 0.0723 1.0000 Uiso R . .
H32 H 0.5302 0.1847 0.3261 0.0728 1.0000 Uiso R . .
H33 H 0.5652 0.1074 0.3349 0.0728 1.0000 Uiso R . .
H41 H 0.7879 0.1169 0.2930 0.0548 1.0000 Uiso R . .
H42 H 0.7494 0.0882 0.2379 0.0550 1.0000 Uiso R . .
H43 H 0.7033 0.0563 0.2899 0.0547 1.0000 Uiso R . .
H51 H 0.3310 0.0297 0.2626 0.0736 1.0000 Uiso R . .
H52 H 0.4107 0.0699 0.3007 0.0738 1.0000 Uiso R . .
H53 H 0.3344 0.1106 0.2612 0.0736 1.0000 Uiso R . .
H61 H 0.4220 0.0630 0.1883 0.0358 1.0000 Uiso R . .
H71 H 0.4815 -0.0373 0.2220 0.0580 1.0000 Uiso R . .
H72 H 0.5513 0.0002 0.2678 0.0568 1.0000 Uiso R . .
H73 H 0.5864 0.0033 0.2086 0.0570 1.0000 Uiso R . .
H101 H 0.5239 0.0019 0.0647 0.0475 1.0000 Uiso R . .
H102 H 0.5285 -0.0297 0.1229 0.0483 1.0000 Uiso R . .
H103 H 0.4910 0.0464 0.1135 0.0477 1.0000 Uiso R . .
H111 H 0.7092 -0.0442 0.0719 0.0362 1.0000 Uiso R . .
H131 H 0.9760 -0.0356 0.0898 0.0678 1.0000 Uiso R . .
H132 H 0.8890 -0.0720 0.0553 0.0681 1.0000 Uiso R . .
H133 H 0.9452 -0.0050 0.0363 0.0678 1.0000 Uiso R . .
H141 H 0.9333 0.0932 0.1178 0.0368 1.0000 Uiso R . .
H161 H 0.9017 0.1922 0.1634 0.0526 1.0000 Uiso R . .
H162 H 0.8086 0.1886 0.2005 0.0527 1.0000 Uiso R . .
H163 H 0.7955 0.2273 0.1463 0.0521 1.0000 Uiso R . .
H171 H 0.3050 0.1300 0.1311 0.0449 1.0000 Uiso R . .
H181 H 0.1587 0.1015 0.1748 0.1008 1.0000 Uiso R . .
H182 H 0.2157 0.1602 0.2095 0.1006 1.0000 Uiso R . .
H183 H 0.1174 0.1783 0.1726 0.1010 1.0000 Uiso R . .
H191 H 0.1719 0.1084 0.0709 0.0653 1.0000 Uiso R . .
H192 H 0.1257 0.1828 0.0766 0.0663 1.0000 Uiso R . .
H193 H 0.2320 0.1731 0.0479 0.0656 1.0000 Uiso R . .
H201 H 0.2774 0.3611 0.1390 0.0459 1.0000 Uiso R . .
H211 H 0.1498 0.3704 0.1966 0.0879 1.0000 Uiso R . .
H212 H 0.2233 0.3167 0.2247 0.0874 1.0000 Uiso R . .
H213 H 0.1191 0.2910 0.1934 0.0882 1.0000 Uiso R . .
H221 H 0.1264 0.3671 0.0922 0.0697 1.0000 Uiso R . .
H222 H 0.1890 0.3111 0.0620 0.0693 1.0000 Uiso R . .
H223 H 0.0984 0.2877 0.0989 0.0695 1.0000 Uiso R . .
H251 H 0.3958 0.4270 0.0164 0.0618 1.0000 Uiso R . .
H252 H 0.3652 0.3863 0.0689 0.0610 1.0000 Uiso R . .
H253 H 0.2754 0.4057 0.0253 0.0619 1.0000 Uiso R . .
H261 H 0.3475 0.3661 -0.0709 0.0469 1.0000 Uiso R . .
H281 H 0.4368 0.2390 -0.1555 0.0832 1.0000 Uiso R . .
H282 H 0.3998 0.3154 -0.1551 0.0836 1.0000 Uiso R . .
H283 H 0.3182 0.2544 -0.1577 0.0834 1.0000 Uiso R . .
H291 H 0.4207 0.1656 -0.0749 0.0414 1.0000 Uiso R . .
H311 H 0.4414 0.0992 -0.0001 0.0514 1.0000 Uiso R . .
H312 H 0.5087 0.1381 0.0442 0.0511 1.0000 Uiso R . .
H313 H 0.3886 0.1213 0.0516 0.0507 1.0000 Uiso R . .
H321 H 0.4317 0.4153 0.1720 0.0337 1.0000 Uiso R . .
H331 H 0.3319 0.4672 0.2332 0.0736 1.0000 Uiso R . .
H332 H 0.4177 0.4540 0.2793 0.0737 1.0000 Uiso R . .
H333 H 0.3503 0.3907 0.2547 0.0730 1.0000 Uiso R . .
H341 H 0.4887 0.5253 0.1816 0.0483 1.0000 Uiso R . .
H342 H 0.5545 0.5097 0.2350 0.0476 1.0000 Uiso R . .
H343 H 0.5967 0.4849 0.1800 0.0471 1.0000 Uiso R . .
H351 H 0.6692 0.3170 0.2840 0.0327 1.0000 Uiso R . .
H361 H 0.5978 0.3447 0.3638 0.0663 1.0000 Uiso R . .
H362 H 0.5011 0.3806 0.3348 0.0672 1.0000 Uiso R . .
H363 H 0.5130 0.2996 0.3298 0.0667 1.0000 Uiso R . .
H371 H 0.7338 0.4166 0.3191 0.0486 1.0000 Uiso R . .
H372 H 0.7202 0.4340 0.2575 0.0482 1.0000 Uiso R . .
H373 H 0.6376 0.4595 0.2978 0.0484 1.0000 Uiso R . .
H401 H 0.9140 0.3090 0.2156 0.0436 1.0000 Uiso R . .
H402 H 0.8665 0.3656 0.2519 0.0433 1.0000 Uiso R . .
H403 H 0.7954 0.3032 0.2301 0.0426 1.0000 Uiso R . .
H411 H 0.9696 0.4160 0.1658 0.0335 1.0000 Uiso R . .
H431 H 0.9454 0.5410 0.0680 0.0715 1.0000 Uiso R . .
H432 H 1.0280 0.5058 0.1075 0.0710 1.0000 Uiso R . .
H433 H 1.0016 0.4714 0.0518 0.0710 1.0000 Uiso R . .
H441 H 0.7679 0.4871 0.0542 0.0362 1.0000 Uiso R . .
H461 H 0.5879 0.4617 0.0518 0.0479 1.0000 Uiso R . .
H462 H 0.5377 0.4302 0.1030 0.0477 1.0000 Uiso R . .
H463 H 0.5750 0.3803 0.0595 0.0481 1.0000 Uiso R . .
H471 H 0.7314 0.1569 -0.1329 0.0864 1.0000 Uiso R . .
H472 H 0.6221 0.1211 -0.1400 0.0860 1.0000 Uiso R . .
H481 H 0.8012 0.0511 -0.1322 0.1042 1.0000 Uiso R . .
H482 H 0.6901 0.0158 -0.1246 0.1044 1.0000 Uiso R . .
H491 H 0.8409 0.0608 -0.0482 0.0955 1.0000 Uiso R . .
H492 H 0.7613 -0.0056 -0.0444 0.0954 1.0000 Uiso R . .
H501 H 0.7270 0.1083 0.0035 0.0606 1.0000 Uiso R . .
H502 H 0.6306 0.0588 -0.0194 0.0615 1.0000 Uiso R . .
H551 H 0.6293 0.4218 -0.0363 0.0842 1.0000 Uiso R . .
H552 H 0.5536 0.4240 -0.0879 0.0847 1.0000 Uiso R . .
H561 H 0.7654 0.4632 -0.0778 0.0653 1.0000 Uiso R . .
H562 H 0.6794 0.4934 -0.1181 0.0652 1.0000 Uiso R . .
H571 H 0.8135 0.3925 -0.1411 0.0713 1.0000 Uiso R . .
H572 H 0.7221 0.4193 -0.1798 0.0708 1.0000 Uiso R . .
H581 H 0.7161 0.2961 -0.1399 0.1023 1.0000 Uiso R . .
H582 H 0.6143 0.3351 -0.1593 0.1026 1.0000 Uiso R . .
H1021 H 0.2078 0.1962 0.7653 0.0312 1.0000 Uiso R . .
H1031 H 0.1844 0.1725 0.8521 0.0630 1.0000 Uiso R . .
H1032 H 0.0724 0.1899 0.8274 0.0625 1.0000 Uiso R . .
H1033 H 0.1024 0.1129 0.8375 0.0630 1.0000 Uiso R . .
H1041 H 0.3209 0.1140 0.7915 0.0518 1.0000 Uiso R . .
H1042 H 0.2325 0.0552 0.7888 0.0513 1.0000 Uiso R . .
H1043 H 0.2775 0.0863 0.7364 0.0512 1.0000 Uiso R . .
H1051 H -0.0534 0.0622 0.6948 0.0336 1.0000 Uiso R . .
H1061 H -0.1347 0.0289 0.7707 0.0572 1.0000 Uiso R . .
H1062 H -0.0491 0.0665 0.8073 0.0575 1.0000 Uiso R . .
H1063 H -0.1269 0.1103 0.7726 0.0578 1.0000 Uiso R . .
H1071 H 0.0072 -0.0389 0.7285 0.0536 1.0000 Uiso R . .
H1072 H 0.0878 -0.0009 0.7693 0.0540 1.0000 Uiso R . .
H1073 H 0.1098 -0.0007 0.7077 0.0533 1.0000 Uiso R . .
H1101 H 0.0264 0.0006 0.5681 0.0498 1.0000 Uiso R . .
H1102 H 0.0334 -0.0263 0.6263 0.0501 1.0000 Uiso R . .
H1103 H 0.0018 0.0499 0.6145 0.0495 1.0000 Uiso R . .
H1111 H 0.2095 -0.0481 0.5700 0.0396 1.0000 Uiso R . .
H1131 H 0.4873 -0.0328 0.5765 0.0760 1.0000 Uiso R . .
H1132 H 0.3950 -0.0850 0.5621 0.0762 1.0000 Uiso R . .
H1133 H 0.4221 -0.0267 0.5232 0.0765 1.0000 Uiso R . .
H1141 H 0.4459 0.0832 0.6101 0.0432 1.0000 Uiso R . .
H1161 H 0.4213 0.1869 0.6513 0.0596 1.0000 Uiso R . .
H1162 H 0.3433 0.1796 0.6969 0.0595 1.0000 Uiso R . .
H1163 H 0.3098 0.2208 0.6462 0.0592 1.0000 Uiso R . .
H1171 H -0.1711 0.1281 0.6357 0.0429 1.0000 Uiso R . .
H1181 H -0.3108 0.0950 0.6831 0.0827 1.0000 Uiso R . .
H1182 H -0.2506 0.1530 0.7183 0.0832 1.0000 Uiso R . .
H1183 H -0.3546 0.1708 0.6844 0.0828 1.0000 Uiso R . .
H1191 H -0.3110 0.1057 0.5792 0.0671 1.0000 Uiso R . .
H1192 H -0.3603 0.1782 0.5898 0.0666 1.0000 Uiso R . .
H1193 H -0.2612 0.1733 0.5556 0.0667 1.0000 Uiso R . .
H1201 H -0.2034 0.3589 0.6482 0.0405 1.0000 Uiso R . .
H1211 H -0.3321 0.3641 0.7080 0.0748 1.0000 Uiso R . .
H1212 H -0.2485 0.3129 0.7335 0.0747 1.0000 Uiso R . .
H1213 H -0.3552 0.2834 0.7051 0.0750 1.0000 Uiso R . .
H1221 H -0.3577 0.3642 0.6019 0.0643 1.0000 Uiso R . .
H1222 H -0.3864 0.2857 0.6116 0.0644 1.0000 Uiso R . .
H1223 H -0.3013 0.3056 0.5711 0.0643 1.0000 Uiso R . .
H1251 H -0.0959 0.4261 0.5233 0.0588 1.0000 Uiso R . .
H1252 H -0.2142 0.4064 0.5374 0.0591 1.0000 Uiso R . .
H1253 H -0.1167 0.3857 0.5771 0.0584 1.0000 Uiso R . .
H1261 H -0.1730 0.3665 0.4386 0.0429 1.0000 Uiso R . .
H1281 H -0.1090 0.2393 0.3462 0.0922 1.0000 Uiso R . .
H1282 H -0.2274 0.2584 0.3535 0.0925 1.0000 Uiso R . .
H1283 H -0.1408 0.3165 0.3503 0.0921 1.0000 Uiso R . .
H1291 H -0.0949 0.1672 0.4285 0.0459 1.0000 Uiso R . .
H1311 H -0.0463 0.1016 0.4994 0.0580 1.0000 Uiso R . .
H1312 H -0.1040 0.1195 0.5505 0.0582 1.0000 Uiso R . .
H1313 H 0.0156 0.1416 0.5461 0.0579 1.0000 Uiso R . .
H1321 H -0.0417 0.4138 0.6733 0.0320 1.0000 Uiso R . .
H1331 H -0.1396 0.4659 0.7345 0.0647 1.0000 Uiso R . .
H1332 H -0.0561 0.4526 0.7813 0.0648 1.0000 Uiso R . .
H1333 H -0.1249 0.3907 0.7565 0.0648 1.0000 Uiso R . .
H1341 H 0.0182 0.5219 0.6804 0.0497 1.0000 Uiso R . .
H1342 H 0.0789 0.5097 0.7348 0.0494 1.0000 Uiso R . .
H1343 H 0.1238 0.4824 0.6820 0.0497 1.0000 Uiso R . .
H1351 H 0.1973 0.3145 0.7836 0.0342 1.0000 Uiso R . .
H1361 H 0.1337 0.3457 0.8634 0.0636 1.0000 Uiso R . .
H1362 H 0.0381 0.3844 0.8347 0.0635 1.0000 Uiso R . .
H1363 H 0.0448 0.3019 0.8305 0.0639 1.0000 Uiso R . .
H1371 H 0.2733 0.4137 0.8145 0.0457 1.0000 Uiso R . .
H1372 H 0.1739 0.4576 0.7980 0.0456 1.0000 Uiso R . .
H1373 H 0.2477 0.4307 0.7537 0.0455 1.0000 Uiso R . .
H1401 H 0.4365 0.3034 0.7095 0.0476 1.0000 Uiso R . .
H1402 H 0.3941 0.3586 0.7486 0.0477 1.0000 Uiso R . .
H1403 H 0.3179 0.2984 0.7258 0.0474 1.0000 Uiso R . .
H1411 H 0.4919 0.4116 0.6627 0.0364 1.0000 Uiso R . .
H1431 H 0.4648 0.5385 0.5625 0.0714 1.0000 Uiso R . .
H1432 H 0.5466 0.5105 0.6076 0.0712 1.0000 Uiso R . .
H1433 H 0.5265 0.4699 0.5532 0.0711 1.0000 Uiso R . .
H1441 H 0.2883 0.4858 0.5521 0.0379 1.0000 Uiso R . .
H1461 H 0.1077 0.4589 0.5505 0.0526 1.0000 Uiso R . .
H1462 H 0.0587 0.4326 0.6017 0.0517 1.0000 Uiso R . .
H1463 H 0.0935 0.3780 0.5601 0.0521 1.0000 Uiso R . .
H1471 H 0.2543 0.1144 0.4980 0.1344 1.0000 Uiso R . .
H1472 H 0.1459 0.0727 0.4919 0.1347 1.0000 Uiso R . .
H1481 H 0.3277 0.0489 0.4517 0.1191 1.0000 Uiso R . .
H1482 H 0.2296 -0.0039 0.4549 0.1188 1.0000 Uiso R . .
H1491 H 0.2941 0.0561 0.3713 0.1076 1.0000 Uiso R . .
H1492 H 0.1837 0.0177 0.3734 0.1075 1.0000 Uiso R . .
H1501 H 0.2206 0.1569 0.3678 0.0975 1.0000 Uiso R . .
H1502 H 0.1077 0.1220 0.3651 0.0966 1.0000 Uiso R . .
H1511 H 0.0539 0.3433 0.3435 0.1153 1.0000 Uiso R . .
H1512 H 0.1551 0.2947 0.3504 0.1147 1.0000 Uiso R . .
H1521 H 0.2663 0.3793 0.3447 0.0999 1.0000 Uiso R . .
H1522 H 0.1748 0.4146 0.3089 0.1003 1.0000 Uiso R . .
H1531 H 0.2552 0.4697 0.3941 0.0952 0.5000 Uiso R 1 5
H1532 H 0.1367 0.4847 0.3759 0.0950 0.5000 Uiso R 1 5
H1533 H 0.2500 0.4525 0.4092 0.0949 0.5000 Uiso R 1 6
H1534 H 0.1657 0.4943 0.3733 0.0950 0.5000 Uiso R 1 6
H1541 H 0.2148 0.4182 0.4535 0.0907 0.5000 Uiso R 1 5
H1542 H 0.0967 0.4418 0.4414 0.0915 0.5000 Uiso R 1 5
H1543 H 0.0918 0.4203 0.4580 0.0536 0.5000 Uiso R 1 6
H1544 H 0.0199 0.4157 0.4051 0.0524 0.5000 Uiso R 1 6
H1551 H 0.4134 0.3358 0.4320 0.0529 0.5000 Uiso R 1 1
H1552 H 0.3446 0.2768 0.4006 0.0531 0.5000 Uiso R 1 1
H1553 H 0.3952 0.2010 0.4253 0.1151 0.5000 Uiso R 1 2
H1554 H 0.3989 0.1730 0.4856 0.1152 0.5000 Uiso R 1 2
H1561 H 0.5364 0.2552 0.4324 0.0749 0.5000 Uiso R 1 1
H1562 H 0.4534 0.1921 0.4293 0.0752 0.5000 Uiso R 1 1
H1563 H 0.5477 0.2265 0.5006 0.0841 0.5000 Uiso R 1 2
H1564 H 0.5493 0.2518 0.4407 0.0838 0.5000 Uiso R 1 2
H1571 H 0.5459 0.2440 0.5208 0.0932 0.5000 Uiso R 1 1
H1572 H 0.4458 0.1921 0.5191 0.0930 0.5000 Uiso R 1 1
H1573 H 0.5043 0.3283 0.5246 0.1073 0.5000 Uiso R 1 2
H1574 H 0.5212 0.3545 0.4659 0.1072 0.5000 Uiso R 1 2
H1581 H 0.3783 0.2893 0.5585 0.0751 0.5000 Uiso R 1 1
H1582 H 0.4381 0.3386 0.5203 0.0748 0.5000 Uiso R 1 1
H1583 H 0.3534 0.3525 0.4487 0.1500 0.5000 Uiso R 1 2
H1584 H 0.3418 0.3519 0.5126 0.1501 0.5000 Uiso R 1 2
H5101 H 0.9110 0.2781 0.0524 0.0778 0.5000 Uiso R 1 3
H5102 H 0.8198 0.3318 0.0360 0.0783 0.5000 Uiso R 1 3
H5111 H 0.9003 0.3286 0.0360 0.0905 0.5000 Uiso R 1 4
H5112 H 0.8330 0.3566 -0.0160 0.0901 0.5000 Uiso R 1 4
H5201 H 1.0041 0.3608 0.0087 0.0951 0.5000 Uiso R 1 3
H5202 H 0.9089 0.3673 -0.0366 0.0952 0.5000 Uiso R 1 3
H5211 H 1.0368 0.3431 -0.0204 0.0621 0.5000 Uiso R 1 4
H5212 H 0.9560 0.3305 -0.0713 0.0620 0.5000 Uiso R 1 4
H5301 H 1.0574 0.2571 -0.0285 0.1260 0.5000 Uiso R 1 3
H5302 H 0.9960 0.2840 -0.0812 0.1265 0.5000 Uiso R 1 3
H5311 H 1.0710 0.2343 -0.0182 0.0652 0.5000 Uiso R 1 4
H5312 H 0.9998 0.2232 -0.0719 0.0649 0.5000 Uiso R 1 4
H5401 H 0.9374 0.1761 -0.0226 0.0593 0.5000 Uiso R 1 3
H5402 H 0.8822 0.2028 -0.0755 0.0594 0.5000 Uiso R 1 3
H5411 H 0.9444 0.2093 0.0314 0.1651 0.5000 Uiso R 1 4
H5412 H 0.9025 0.1649 -0.0197 0.1651 0.5000 Uiso R 1 4

loop_
_atom_site_aniso_label
_atom_site_aniso_U_11
_atom_site_aniso_U_22
_atom_site_aniso_U_33
_atom_site_aniso_U_23
_atom_site_aniso_U_13
_atom_site_aniso_U_12
Co1 0.0209(2) 0.0198(3) 0.0244(2) -0.00081(19) 0.00929(17) 0.00276(17)
Co101 0.0203(2) 0.0204(3) 0.0215(2) -0.00026(18) 0.00658(17) 0.00287(17)
Zr1 0.01792(14) 0.01872(18) 0.01944(16) -0.00087(13) 0.00485(11) 0.00333(12)
Zr101 0.02016(15) 0.01893(18) 0.01850(16) -0.00116(13) 0.00451(11) 0.00228(12)
P1 0.0251(4) 0.0206(5) 0.0229(4) 0.0012(4) 0.0087(3) 0.0047(3)
P2 0.0190(4) 0.0252(5) 0.0334(5) -0.0034(4) 0.0046(3) 0.0028(3)
P3 0.0222(4) 0.0201(5) 0.0204(4) -0.0018(3) 0.0078(3) 0.0025(3)
P101 0.0236(4) 0.0194(5) 0.0217(4) 0.0019(3) 0.0066(3) 0.0028(3)
P102 0.0199(4) 0.0250(5) 0.0306(5) -0.0005(4) 0.0030(3) 0.0032(3)
P103 0.0242(4) 0.0201(5) 0.0186(4) -0.0009(3) 0.0057(3) 0.0018(3)
Na1 0.0490(9) 0.0385(10) 0.0270(8) -0.0006(7) 0.0099(6) 0.0025(7)
Na101 0.0724(12) 0.0603(13) 0.0354(10) 0.0160(8) 0.0215(8) 0.0195(9)
O1 0.0528(17) 0.0419(18) 0.0425(17) -0.0039(13) 0.0313(13) 0.0009(13)
O2 0.0352(14) 0.058(2) 0.0237(14) -0.0007(13) 0.0084(10) 0.0077(12)
O3 0.0575(18) 0.0438(19) 0.0404(17) -0.0030(14) 0.0126(13) 0.0132(14)
O4 0.0414(17) 0.086(3) 0.082(3) -0.018(2) 0.0108(17) -0.0041(17)
O5 0.0596(18) 0.045(2) 0.0522(19) 0.0104(15) 0.0287(14) 0.0141(14)
O101 0.0488(16) 0.0395(17) 0.0391(16) 0.0021(13) 0.0267(13) 0.0047(12)
O102 0.0411(15) 0.078(2) 0.0262(15) -0.0011(14) 0.0136(11) 0.0030(14)
O103 0.110(3) 0.078(3) 0.040(2) 0.0095(18) 0.0289(18) 0.040(2)
O104 0.091(2) 0.050(2) 0.058(2) 0.0167(17) 0.0385(18) 0.0219(18)
O105 0.055(2) 0.230(7) 0.072(3) 0.018(3) 0.029(2) 0.005(3)
N1 0.0218(13) 0.0175(15) 0.0250(15) -0.0027(11) 0.0079(10) 0.0048(10)
N2 0.0220(13) 0.0239(16) 0.0252(15) -0.0021(12) 0.0006(11) 0.0035(11)
N3 0.0221(13) 0.0171(15) 0.0184(13) -0.0029(11) 0.0072(10) 0.0021(10)
N101 0.0242(13) 0.0188(15) 0.0223(14) -0.0011(11) 0.0064(11) 0.0065(11)
N102 0.0251(14) 0.0211(16) 0.0266(15) -0.0015(12) -0.0013(11) 0.0031(11)
N103 0.0239(13) 0.0219(16) 0.0194(14) -0.0008(11) 0.0056(10) 0.0004(11)
C1 0.0317(18) 0.022(2) 0.038(2) -0.0025(16) 0.0149(15) 0.0011(14)
C2 0.0382(19) 0.027(2) 0.030(2) -0.0013(16) 0.0028(15) 0.0098(15)
C3 0.062(3) 0.061(3) 0.024(2) -0.0022(19) 0.0046(18) 0.027(2)
C4 0.043(2) 0.033(2) 0.035(2) -0.0020(17) -0.0011(16) 0.0126(17)
C5 0.057(3) 0.027(2) 0.067(3) -0.003(2) 0.038(2) -0.0072(18)
C6 0.0338(18) 0.021(2) 0.037(2) 0.0032(16) 0.0155(15) -0.0001(14)
C7 0.052(2) 0.023(2) 0.043(2) 0.0057(17) 0.0134(18) 0.0029(17)
C8 0.0253(16) 0.0172(18) 0.0210(17) 0.0011(13) 0.0063(12) 0.0043(12)
C9 0.0304(17) 0.024(2) 0.0232(18) 0.0014(15) 0.0085(13) 0.0092(14)
C10 0.0345(19) 0.026(2) 0.036(2) -0.0026(17) 0.0063(15) 0.0008(15)
C11 0.0385(19) 0.024(2) 0.0286(19) 0.0008(15) 0.0083(15) 0.0092(15)
C12 0.039(2) 0.031(2) 0.0279(19) 0.0053(16) 0.0149(15) 0.0173(16)
C13 0.049(2) 0.047(3) 0.042(2) 0.0026(19) 0.0234(19) 0.0225(19)
C14 0.0243(17) 0.033(2) 0.036(2) 0.0072(16) 0.0106(14) 0.0092(14)
C15 0.0250(16) 0.028(2) 0.0266(18) 0.0036(15) 0.0068(13) 0.0051(14)
C16 0.0267(18) 0.033(2) 0.045(2) -0.0021(18) 0.0020(15) -0.0032(15)
C17 0.0269(18) 0.032(2) 0.056(3) -0.0029(19) 0.0026(17) -0.0061(15)
C18 0.053(3) 0.081(4) 0.067(3) -0.001(3) 0.014(2) -0.035(3)
C19 0.0299(19) 0.040(3) 0.062(3) -0.013(2) -0.0026(18) -0.0045(17)
C20 0.0227(17) 0.041(2) 0.050(2) -0.0102(19) 0.0007(16) 0.0100(16)
C21 0.037(2) 0.078(4) 0.064(3) -0.011(3) 0.011(2) 0.028(2)
C22 0.0258(19) 0.048(3) 0.066(3) -0.011(2) -0.0072(18) 0.0127(17)
C23 0.0213(16) 0.031(2) 0.0287(19) -0.0019(15) -0.0030(13) 0.0035(14)
C24 0.0269(17) 0.030(2) 0.041(2) 0.0019(17) -0.0051(15) 0.0039(15)
C25 0.041(2) 0.029(2) 0.054(3) 0.0019(19) -0.0081(18) 0.0102(17)
C26 0.037(2) 0.042(3) 0.037(2) 0.0096(19) -0.0118(16) 0.0010(17)
C27 0.039(2) 0.048(3) 0.032(2) 0.0010(19) -0.0053(16) -0.0033(18)
C28 0.058(3) 0.074(4) 0.034(2) 0.006(2) -0.008(2) -0.002(2)
C29 0.037(2) 0.037(2) 0.030(2) -0.0073(17) -0.0032(15) 0.0012(16)
C30 0.0268(17) 0.029(2) 0.034(2) -0.0056(16) -0.0027(14) 0.0023(14)
C31 0.043(2) 0.025(2) 0.035(2) -0.0100(17) 0.0031(16) 0.0055(16)
C32 0.0265(17) 0.023(2) 0.036(2) 0.0003(15) 0.0088(14) 0.0040(14)
C33 0.048(2) 0.029(2) 0.075(3) 0.001(2) 0.032(2) 0.0128(18)
C34 0.0359(19) 0.022(2) 0.038(2) 0.0013(16) 0.0045(15) 0.0053(15)
C35 0.0327(18) 0.026(2) 0.0230(18) -0.0034(14) 0.0069(14) 0.0009(14)
C36 0.053(2) 0.057(3) 0.025(2) -0.0062(19) 0.0130(17) -0.012(2)
C37 0.043(2) 0.029(2) 0.0264(19) -0.0058(15) 0.0020(15) 0.0012(16)
C38 0.0271(16) 0.0166(18) 0.0214(17) -0.0051(13) 0.0087(12) 0.0016(12)
C39 0.0250(16) 0.0174(18) 0.0267(18) -0.0065(14) 0.0069(13) 0.0022(13)
C40 0.0244(16) 0.024(2) 0.038(2) -0.0012(15) 0.0018(14) 0.0032(14)
C41 0.0242(16) 0.026(2) 0.035(2) -0.0090(16) 0.0117(14) -0.0024(13)
C42 0.037(2) 0.028(2) 0.033(2) -0.0074(16) 0.0162(15) -0.0046(15)
C43 0.049(2) 0.043(3) 0.051(3) -0.006(2) 0.027(2) -0.0146(19)
C44 0.046(2) 0.023(2) 0.0210(18) -0.0012(15) 0.0119(15) -0.0017(15)
C45 0.0331(18) 0.023(2) 0.0203(17) -0.0019(14) 0.0069(13) 0.0010(14)
C46 0.039(2) 0.035(2) 0.0223(18) 0.0053(16) 0.0019(14) 0.0034(16)
C47 0.105(4) 0.064(4) 0.047(3) -0.012(3) 0.037(3) -0.033(3)
C48 0.074(4) 0.085(5) 0.104(5) -0.048(4) 0.051(3) -0.002(3)
C49 0.085(4) 0.053(4) 0.103(5) -0.005(3) 0.042(3) 0.018(3)
C50 0.052(3) 0.042(3) 0.059(3) -0.001(2) 0.007(2) 0.005(2)
C55 0.124(5) 0.044(3) 0.046(3) 0.002(2) 0.048(3) 0.028(3)
C56 0.069(3) 0.038(3) 0.057(3) -0.010(2) 0.008(2) 0.005(2)
C57 0.073(3) 0.046(3) 0.061(3) 0.010(2) 0.037(3) 0.010(2)
C58 0.121(5) 0.062(4) 0.078(4) -0.024(3) 0.073(4) -0.016(3)
C101 0.0277(17) 0.0213(19) 0.035(2) 0.0013(15) 0.0099(14) 0.0045(14)
C102 0.0296(17) 0.026(2) 0.0253(18) 0.0018(15) 0.0036(13) 0.0051(14)
C103 0.048(2) 0.050(3) 0.029(2) 0.0041(18) 0.0023(17) 0.0149(19)
C104 0.039(2) 0.031(2) 0.034(2) 0.0014(16) -0.0005(16) 0.0106(16)
C105 0.0321(18) 0.022(2) 0.0311(19) 0.0057(15) 0.0082(14) 0.0015(14)
C106 0.042(2) 0.028(2) 0.047(2) 0.0056(18) 0.0213(18) -0.0027(16)
C107 0.043(2) 0.022(2) 0.044(2) 0.0085(17) 0.0114(17) 0.0044(16)
C108 0.0268(16) 0.023(2) 0.0242(18) 0.0042(14) 0.0070(13) 0.0084(13)
C109 0.0359(18) 0.0201(19) 0.0225(18) 0.0036(14) 0.0080(14) 0.0019(14)
C110 0.041(2) 0.024(2) 0.034(2) -0.0038(16) 0.0048(16) -0.0001(15)
C111 0.050(2) 0.023(2) 0.029(2) -0.0024(16) 0.0138(16) 0.0105(16)
C112 0.044(2) 0.030(2) 0.033(2) 0.0076(17) 0.0186(16) 0.0128(16)
C113 0.061(3) 0.044(3) 0.051(3) 0.008(2) 0.033(2) 0.024(2)
C114 0.0277(18) 0.043(3) 0.041(2) 0.0083(19) 0.0110(16) 0.0093(16)
C115 0.0280(17) 0.026(2) 0.0298(19) 0.0030(15) 0.0077(14) 0.0071(14)
C116 0.0249(18) 0.041(2) 0.052(3) -0.0044(19) 0.0065(16) -0.0008(16)
C117 0.0246(17) 0.032(2) 0.050(2) -0.0002(18) -0.0002(16) -0.0020(15)
C118 0.045(2) 0.061(3) 0.060(3) 0.006(2) 0.005(2) -0.024(2)
C119 0.036(2) 0.036(3) 0.060(3) -0.004(2) -0.0101(19) -0.0045(17)
C120 0.0271(18) 0.033(2) 0.044(2) -0.0018(17) 0.0017(15) 0.0081(15)
C121 0.039(2) 0.064(3) 0.047(3) -0.007(2) 0.0082(18) 0.024(2)
C122 0.0305(19) 0.042(3) 0.058(3) 0.001(2) -0.0037(18) 0.0136(17)
C123 0.0292(17) 0.026(2) 0.0246(18) -0.0013(15) -0.0013(13) 0.0018(14)
C124 0.0315(18) 0.033(2) 0.032(2) 0.0008(16) -0.0046(15) 0.0016(15)
C125 0.040(2) 0.027(2) 0.050(2) 0.0045(18) -0.0046(18) 0.0048(16)
C126 0.037(2) 0.036(2) 0.034(2) 0.0090(18) -0.0089(16) 0.0014(16)
C127 0.037(2) 0.053(3) 0.029(2) 0.0018(19) -0.0047(16) -0.0033(18)
C128 0.071(3) 0.078(4) 0.032(2) 0.006(2) -0.015(2) 0.000(3)
C129 0.044(2) 0.038(3) 0.033(2) -0.0077(18) -0.0025(16) -0.0035(17)
C130 0.039(2) 0.033(2) 0.0260(19) 0.0000(16) -0.0022(15) 0.0001(16)
C131 0.053(2) 0.024(2) 0.038(2) -0.0036(18) -0.0009(18) 0.0031(17)
C132 0.0306(17) 0.0205(19) 0.0307(19) -0.0002(15) 0.0096(14) 0.0033(13)
C133 0.050(2) 0.031(2) 0.051(3) 0.0024(19) 0.0251(19) 0.0144(18)
C134 0.038(2) 0.027(2) 0.036(2) 0.0013(16) 0.0023(16) 0.0025(15)
C135 0.0352(18) 0.027(2) 0.0221(18) -0.0001(15) -0.0004(14) -0.0013(14)
C136 0.058(3) 0.048(3) 0.0215(19) -0.0018(18) 0.0037(17) -0.012(2)
C137 0.0381(19) 0.030(2) 0.0244(18) -0.0055(15) 0.0005(14) -0.0008(15)
C138 0.0265(16) 0.0235(19) 0.0211(17) -0.0048(14) 0.0083(13) -0.0008(13)
C139 0.0284(17) 0.024(2) 0.0252(18) -0.0073(14) 0.0081(13) 0.0025(13)
C140 0.0275(18) 0.034(2) 0.036(2) -0.0054(16) 0.0011(15) 0.0055(15)
C141 0.0259(17) 0.032(2) 0.035(2) -0.0133(17) 0.0116(14) -0.0013(14)
C142 0.0375(19) 0.026(2) 0.033(2) -0.0126(16) 0.0209(15) -0.0067(15)
C143 0.049(2) 0.044(3) 0.050(3) -0.009(2) 0.031(2) -0.0140(19)
C144 0.045(2) 0.025(2) 0.0257(19) -0.0031(16) 0.0152(15) -0.0032(15)
C145 0.0326(18) 0.025(2) 0.0234(18) -0.0011(15) 0.0069(14) -0.0033(14)
C146 0.041(2) 0.035(2) 0.027(2) 0.0046(17) 0.0005(15) 0.0000(16)
C147 0.187(7) 0.090(5) 0.057(4) 0.002(3) 0.017(4) 0.088(5)
C148 0.139(6) 0.062(4) 0.095(5) -0.025(4) 0.028(4) 0.010(4)
C149 0.087(4) 0.093(5) 0.093(5) -0.043(4) 0.052(4) -0.003(4)
C150 0.118(5) 0.083(5) 0.042(3) 0.004(3) 0.023(3) -0.056(4)
C151 0.162(7) 0.060(4) 0.064(4) 0.000(3) 0.019(4) -0.021(4)
C152 0.113(4) 0.059(4) 0.083(4) 0.032(3) 0.071(3) 0.048(3)
C153 0.076(4) 0.042(3) 0.118(5) 0.001(3) -0.026(3) -0.006(3)

loop_
_atom_type_symbol
_atom_type_scat_dispersion_real
_atom_type_scat_dispersion_imag
_atom_type_scat_Cromer_Mann_a1
_atom_type_scat_Cromer_Mann_b1
_atom_type_scat_Cromer_Mann_a2
_atom_type_scat_Cromer_Mann_b2
_atom_type_scat_Cromer_Mann_a3
_atom_type_scat_Cromer_Mann_b3
_atom_type_scat_Cromer_Mann_a4
_atom_type_scat_Cromer_Mann_b4
_atom_type_scat_Cromer_Mann_c
_atom_type_scat_source
C 0.0033 0.0016 2.3100 20.8439 1.0200 10.2075 1.5886 0.5687 0.8650 51.6512 0.2156 'International Tables Vol C 4.2.6.8 and 6.1.1.4'
H 0.0000 0.0000 0.4930 10.5109 0.3229 26.1257 0.1402 3.1424 0.0408 57.7998 0.0030 'International Tables Vol C 4.2.6.8 and 6.1.1.4'
N 0.0061 0.0033 12.2126 0.0057 3.1322 9.8933 2.0125 28.9975 1.1663 0.5826 -11.5290 'International Tables Vol C 4.2.6.8 and 6.1.1.4'
O 0.0106 0.0060 3.0485 13.2771 2.2868 5.7011 1.5463 0.3239 0.8670 32.9089 0.2508 'International Tables Vol C 4.2.6.8 and 6.1.1.4'
Na 0.0362 0.0249 4.7626 3.2850 3.1736 8.8422 1.2674 0.3136 1.1128 129.4240 0.6760 'International Tables Vol C 4.2.6.8 and 6.1.1.4'
P 0.1023 0.0942 6.4345 1.9067 4.1791 27.1570 1.7800 0.5260 1.4908 68.1645 1.1149 'International Tables Vol C 4.2.6.8 and 6.1.1.4'
Co 0.3494 0.9721 12.2841 4.2791 7.3409 0.2784 4.0034 13.5359 2.3488 71.1692 1.0118 'International Tables Vol C 4.2.6.8 and 6.1.1.4'
Zr -2.9673 0.5597 17.8765 1.2762 10.9480 11.9160 5.4173 0.1176 3.6572 87.6627 2.0693 'International Tables Vol C 4.2.6.8 and 6.1.1.4'

loop_
_geom_angle_atom_site_label_1
_geom_angle_atom_site_label_2
_geom_angle_atom_site_label_3
_geom_angle
_geom_angle_publ_flag
Zr1 Co1 P1 72.53(3) yes
Zr1 Co1 P2 73.48(3) yes
P1 Co1 P2 112.34(4) yes
Zr1 Co1 P3 73.00(3) yes
P1 Co1 P3 111.58(4) yes
P2 Co1 P3 111.56(4) yes
Zr1 Co1 C1 178.35(12) yes
P1 Co1 C1 105.85(12) yes
P2 Co1 C1 107.58(12) yes
P3 Co1 C1 107.57(12) yes
Zr101 Co101 P101 72.76(3) yes
Zr101 Co101 P102 73.44(3) yes
P101 Co101 P102 112.57(4) yes
Zr101 Co101 P103 72.87(3) yes
P101 Co101 P103 111.59(3) yes
P102 Co101 P103 111.38(4) yes
Zr101 Co101 C101 178.37(11) yes
P101 Co101 C101 105.65(11) yes
P102 Co101 C101 107.70(12) yes
P103 Co101 C101 107.57(12) yes
Co1 Zr1 P1 48.18(2) yes
Co1 Zr1 P2 47.64(2) yes
P1 Zr1 P2 80.27(3) yes
Co1 Zr1 P3 47.96(2) yes
P1 Zr1 P3 80.21(3) yes
P2 Zr1 P3 79.54(3) yes
Co1 Zr1 O2 178.91(7) yes
P1 Zr1 O2 132.06(8) yes
P2 Zr1 O2 131.32(7) yes
P3 Zr1 O2 132.83(8) yes
Co1 Zr1 N1 85.20(7) yes
P1 Zr1 N1 37.28(7) yes
P2 Zr1 N1 105.19(7) yes
P3 Zr1 N1 111.58(7) yes
O2 Zr1 N1 94.96(10) yes
Co1 Zr1 N2 84.16(7) yes
P1 Zr1 N2 111.69(7) yes
P2 Zr1 N2 36.86(7) yes
P3 Zr1 N2 103.35(7) yes
O2 Zr1 N2 94.83(10) yes
Co1 Zr1 N3 84.48(7) yes
P1 Zr1 N3 103.71(7) yes
P2 Zr1 N3 111.21(7) yes
P3 Zr1 N3 36.91(7) yes
O2 Zr1 N3 96.39(10) yes
N1 Zr1 N2 120.32(10) yes
N1 Zr1 N3 118.14(10) yes
N2 Zr1 N3 118.92(10) yes
Co101 Zr101 P101 48.07(2) yes
Co101 Zr101 P102 47.60(2) yes
P101 Zr101 P102 80.23(3) yes
Co101 Zr101 P103 48.04(2) yes
P101 Zr101 P103 80.16(3) yes
P102 Zr101 P103 79.51(3) yes
Co101 Zr101 O102 179.19(8) yes
P101 Zr101 O102 131.99(9) yes
P102 Zr101 O102 131.67(8) yes
P103 Zr101 O102 132.62(9) yes
Co101 Zr101 N101 85.08(7) yes
P101 Zr101 N101 37.30(7) yes
P102 Zr101 N101 105.07(7) yes
P103 Zr101 N101 111.63(7) yes
O102 Zr101 N101 94.91(11) yes
Co101 Zr101 N102 84.15(7) yes
P101 Zr101 N102 112.08(8) yes
P102 Zr101 N102 36.95(7) yes
P103 Zr101 N102 102.92(7) yes
O102 Zr101 N102 95.16(10) yes
Co101 Zr101 N103 84.68(7) yes
P101 Zr101 N103 103.52(7) yes
P102 Zr101 N103 111.51(7) yes
P103 Zr101 N103 37.08(7) yes
O102 Zr101 N103 96.03(11) yes
N101 Zr101 N102 120.79(10) yes
N101 Zr101 N103 117.94(10) yes
N102 Zr101 N103 118.69(10) yes
Zr1 P1 Co1 59.29(2) yes
Zr1 P1 N1 49.74(9) yes
Co1 P1 N1 108.63(10) yes
Zr1 P1 C2 119.57(12) yes
Co1 P1 C2 113.27(12) yes
N1 P1 C2 106.62(14) yes
Zr1 P1 C6 133.34(12) yes
Co1 P1 C6 115.24(11) yes
N1 P1 C6 107.35(15) yes
C2 P1 C6 105.24(17) yes
Zr1 P2 Co1 58.88(2) yes
Zr1 P2 N2 49.41(9) yes
Co1 P2 N2 107.79(9) yes
Zr1 P2 C17 120.34(12) yes
Co1 P2 C17 115.08(13) yes
N2 P2 C17 106.79(16) yes
Zr1 P2 C20 133.28(13) yes
Co1 P2 C20 115.12(13) yes
N2 P2 C20 107.23(16) yes
C17 P2 C20 104.30(17) yes
Zr1 P3 Co1 59.04(2) yes
Zr1 P3 N3 49.42(9) yes
Co1 P3 N3 107.86(10) yes
Zr1 P3 C32 118.58(12) yes
Co1 P3 C32 114.63(11) yes
N3 P3 C32 105.96(14) yes
Zr1 P3 C35 134.61(11) yes
Co1 P3 C35 115.86(11) yes
N3 P3 C35 107.36(14) yes
C32 P3 C35 104.53(16) yes
Zr101 P101 Co101 59.17(2) yes
Zr101 P101 N101 49.67(9) yes
Co101 P101 N101 108.41(9) yes
Zr101 P101 C102 118.81(11) yes
Co101 P101 C102 113.28(11) yes
N101 P101 C102 106.19(14) yes
Zr101 P101 C105 133.69(12) yes
Co101 P101 C105 115.49(11) yes
N101 P101 C105 107.39(15) yes
C102 P101 C105 105.55(16) yes
Zr101 P102 Co101 58.96(2) yes
Zr101 P102 N102 49.38(9) yes
Co101 P102 N102 107.73(9) yes
Zr101 P102 C117 119.11(12) yes
Co101 P102 C117 115.19(12) yes
N102 P102 C117 106.12(16) yes
Zr101 P102 C120 134.04(13) yes
Co101 P102 C120 114.96(13) yes
N102 P102 C120 107.56(15) yes
C117 P102 C120 104.72(17) yes
Zr101 P103 Co101 59.08(2) yes
Zr101 P103 N103 49.34(9) yes
Co101 P103 N103 107.75(10) yes
Zr101 P103 C132 117.90(12) yes
Co101 P103 C132 115.21(11) yes
N103 P103 C132 105.26(14) yes
Zr101 P103 C135 135.11(12) yes
Co101 P103 C135 115.11(11) yes
N103 P103 C135 108.14(14) yes
C132 P103 C135 104.77(16) yes
O2 Na1 O3 114.46(12) yes
O2 Na1 O4 79.78(11) yes
O3 Na1 O4 85.64(12) yes
O2 Na1 O5 129.39(13) yes
O3 Na1 O5 114.62(12) yes
O4 Na1 O5 92.30(13) yes
O102 Na101 O103 108.43(13) yes
O102 Na101 O104 135.86(15) yes
O103 Na101 O104 115.13(14) yes
O102 Na101 O105 84.06(14) yes
O103 Na101 O105 90.7(2) yes
O104 Na101 O105 88.53(17) yes
Na1 O2 Zr1 143.29(13) yes
Na1 O3 C47 132.4(3) yes
Na1 O3 C50 115.6(2) yes
C47 O3 C50 109.1(4) yes
Na1 O4 C510 121.2(5) yes
Na1 O4 C540 127.1(4) yes
C510 O4 C540 110.7(6) yes
Na1 O4 C511 119.0(6) yes
Na1 O4 C541 143.1(8) yes
C511 O4 C541 97.8(9) yes
Na1 O5 C55 130.0(3) yes
Na1 O5 C58 124.5(3) yes
C55 O5 C58 105.0(3) yes
Na101 O102 Zr101 141.33(14) yes
Na101 O103 C147 117.1(3) yes
Na101 O103 C150 131.8(3) yes
C147 O103 C150 108.3(4) yes
Na101 O104 C151 128.0(3) yes
Na101 O104 C1541 122.9(5) yes
C151 O104 C1541 102.3(5) yes
Na101 O104 C151 128.0(3) yes
Na101 O104 C1540 131.8(4) yes
C151 O104 C1540 99.8(5) yes
Na101 O105 C1550 124.5(4) yes
Na101 O105 C1580 134.2(5) yes
C1550 O105 C1580 100.6(6) yes
Na101 O105 C1551 119.4(6) yes
Na101 O105 C1581 129.2(11) yes
C1551 O105 C1581 110.1(11) yes
P1 N1 Zr1 92.97(11) yes
P1 N1 C8 136.0(2) yes
Zr1 N1 C8 130.1(2) yes
P2 N2 Zr1 93.73(12) yes
P2 N2 C23 137.9(2) yes
Zr1 N2 C23 127.3(2) yes
P3 N3 Zr1 93.67(11) yes
P3 N3 C38 136.4(2) yes
Zr1 N3 C38 129.31(19) yes
P101 N101 Zr101 93.02(11) yes
P101 N101 C108 135.8(2) yes
Zr101 N101 C108 130.5(2) yes
P102 N102 Zr101 93.67(12) yes
P102 N102 C123 136.3(2) yes
Zr101 N102 C123 129.1(2) yes
P103 N103 Zr101 93.58(12) yes
P103 N103 C138 135.8(2) yes
Zr101 N103 C138 130.1(2) yes
O1 C1 Co1 179.3(3) yes
P1 C2 C3 111.8(3) yes
P1 C2 C4 119.5(3) yes
C3 C2 C4 109.0(3) yes
P1 C2 H21 103.4 no
C3 C2 H21 105.9 no
C4 C2 H21 106.0 no
C2 C3 H31 110.3 no
C2 C3 H32 111.3 no
H31 C3 H32 109.2 no
C2 C3 H33 108.8 no
H31 C3 H33 108.0 no
H32 C3 H33 109.2 no
C2 C4 H41 108.8 no
C2 C4 H42 111.7 no
H41 C4 H42 106.6 no
C2 C4 H43 110.8 no
H41 C4 H43 108.9 no
H42 C4 H43 109.9 no
C6 C5 H51 111.1 no
C6 C5 H52 110.5 no
H51 C5 H52 106.9 no
C6 C5 H53 111.0 no
H51 C5 H53 107.8 no
H52 C5 H53 109.4 no
C5 C6 P1 114.6(3) yes
C5 C6 C7 108.5(3) yes
P1 C6 C7 116.2(2) yes
C5 C6 H61 106.4 no
P1 C6 H61 103.8 no
C7 C6 H61 106.4 no
C6 C7 H71 108.8 no
C6 C7 H72 109.6 no
H71 C7 H72 109.9 no
C6 C7 H73 111.2 no
H71 C7 H73 108.7 no
H72 C7 H73 108.5 no
N1 C8 C9 122.8(3) yes
N1 C8 C15 119.6(3) yes
C9 C8 C15 117.3(3) yes
C8 C9 C10 123.3(3) yes
C8 C9 C11 119.6(3) yes
C10 C9 C11 117.1(3) yes
C9 C10 H101 110.2 no
C9 C10 H102 110.2 no
H101 C10 H102 108.4 no
C9 C10 H103 111.2 no
H101 C10 H103 108.5 no
H102 C10 H103 108.3 no
C9 C11 C12 123.3(4) yes
C9 C11 H111 117.7 no
C12 C11 H111 119.0 no
C11 C12 C13 122.0(4) yes
C11 C12 C14 116.9(3) yes
C13 C12 C14 121.1(3) yes
C12 C13 H131 112.0 no
C12 C13 H132 110.8 no
H131 C13 H132 107.3 no
C12 C13 H133 110.0 no
H131 C13 H133 107.1 no
H132 C13 H133 109.5 no
C12 C14 C15 122.8(3) yes
C12 C14 H141 119.1 no
C15 C14 H141 118.1 no
C8 C15 C14 120.0(3) yes
C8 C15 C16 121.5(3) yes
C14 C15 C16 118.6(3) yes
C15 C16 H161 110.7 no
C15 C16 H162 110.5 no
H161 C16 H162 106.9 no
C15 C16 H163 111.6 no
H161 C16 H163 108.7 no
H162 C16 H163 108.2 no
P2 C17 C18 112.6(3) yes
P2 C17 C19 118.7(3) yes
C18 C17 C19 109.4(3) yes
P2 C17 H171 103.1 no
C18 C17 H171 106.0 no
C19 C17 H171 105.8 no
C17 C18 H181 110.2 no
C17 C18 H182 110.5 no
H181 C18 H182 108.7 no
C17 C18 H183 110.4 no
H181 C18 H183 109.2 no
H182 C18 H183 107.9 no
C17 C19 H191 109.3 no
C17 C19 H192 110.1 no
H191 C19 H192 108.7 no
C17 C19 H193 109.9 no
H191 C19 H193 109.1 no
H192 C19 H193 109.8 no
P2 C20 C21 113.5(3) yes
P2 C20 C22 117.4(3) yes
C21 C20 C22 109.5(3) yes
P2 C20 H201 103.7 no
C21 C20 H201 106.2 no
C22 C20 H201 105.6 no
C20 C21 H211 108.6 no
C20 C21 H212 112.0 no
H211 C21 H212 107.6 no
C20 C21 H213 109.2 no
H211 C21 H213 109.7 no
H212 C21 H213 109.6 no
C20 C22 H221 108.5 no
C20 C22 H222 109.6 no
H221 C22 H222 109.2 no
C20 C22 H223 110.5 no
H221 C22 H223 109.9 no
H222 C22 H223 109.1 no
N2 C23 C24 122.8(3) yes
N2 C23 C30 119.1(3) yes
C24 C23 C30 117.6(3) yes
C23 C24 C25 122.8(3) yes
C23 C24 C26 119.6(4) yes
C25 C24 C26 117.6(3) yes
C24 C25 H251 108.0 no
C24 C25 H252 109.3 no
H251 C25 H252 109.7 no
C24 C25 H253 110.5 no
H251 C25 H253 109.4 no
H252 C25 H253 109.9 no
C24 C26 C27 122.4(4) yes
C24 C26 H261 118.5 no
C27 C26 H261 119.0 no
C26 C27 C28 121.0(4) yes
C26 C27 C29 117.7(4) yes
C28 C27 C29 121.3(4) yes
C27 C28 H281 109.4 no
C27 C28 H282 111.4 no
H281 C28 H282 109.2 no
C27 C28 H283 109.5 no
H281 C28 H283 107.9 no
H282 C28 H283 109.4 no
C27 C29 C30 121.9(4) yes
C27 C29 H291 119.2 no
C30 C29 H291 118.9 no
C23 C30 C29 120.7(3) yes
C23 C30 C31 120.9(3) yes
C29 C30 C31 118.4(3) yes
C30 C31 H311 109.5 no
C30 C31 H312 111.4 no
H311 C31 H312 108.1 no
C30 C31 H313 111.0 no
H311 C31 H313 107.6 no
H312 C31 H313 109.2 no
P3 C32 C33 112.7(2) yes
P3 C32 C34 118.9(2) yes
C33 C32 C34 109.2(3) yes
P3 C32 H321 102.6 no
C33 C32 H321 106.2 no
C34 C32 H321 106.0 no
C32 C33 H331 111.1 no
C32 C33 H332 109.3 no
H331 C33 H332 108.4 no
C32 C33 H333 109.7 no
H331 C33 H333 108.9 no
H332 C33 H333 109.4 no
C32 C34 H341 109.0 no
C32 C34 H342 109.0 no
H341 C34 H342 108.5 no
C32 C34 H343 112.4 no
H341 C34 H343 109.5 no
H342 C34 H343 108.3 no
P3 C35 C36 113.6(2) yes
P3 C35 C37 117.5(2) yes
C36 C35 C37 108.8(3) yes
P3 C35 H351 104.5 no
C36 C35 H351 105.4 no
C37 C35 H351 105.9 no
C35 C36 H361 109.4 no
C35 C36 H362 111.3 no
H361 C36 H362 107.8 no
C35 C36 H363 110.8 no
H361 C36 H363 109.2 no
H362 C36 H363 108.2 no
C35 C37 H371 108.8 no
C35 C37 H372 112.3 no
H371 C37 H372 110.1 no
C35 C37 H373 109.7 no
H371 C37 H373 107.4 no
H372 C37 H373 108.3 no
N3 C38 C39 123.1(3) yes
N3 C38 C45 118.7(3) yes
C39 C38 C45 117.8(3) yes
C38 C39 C40 123.6(3) yes
C38 C39 C41 119.6(3) yes
C40 C39 C41 116.8(3) yes
C39 C40 H401 110.8 no
C39 C40 H402 109.7 no
H401 C40 H402 108.5 no
C39 C40 H403 110.5 no
H401 C40 H403 107.6 no
H402 C40 H403 109.7 no
C39 C41 C42 122.8(3) yes
C39 C41 H411 118.8 no
C42 C41 H411 118.4 no
C41 C42 C43 121.4(3) yes
C41 C42 C44 117.4(3) yes
C43 C42 C44 121.2(3) yes
C42 C43 H431 107.8 no
C42 C43 H432 108.8 no
H431 C43 H432 109.7 no
C42 C43 H433 111.5 no
H431 C43 H433 110.6 no
H432 C43 H433 108.4 no
C42 C44 C45 122.8(3) yes
C42 C44 H441 118.5 no
C45 C44 H441 118.6 no
C38 C45 C44 119.6(3) yes
C38 C45 C46 121.0(3) yes
C44 C45 C46 119.4(3) yes
C45 C46 H461 110.4 no
C45 C46 H462 110.5 no
H461 C46 H462 109.4 no
C45 C46 H463 109.4 no
H461 C46 H463 109.8 no
H462 C46 H463 107.2 no
O3 C47 C48 105.3(4) yes
O3 C47 H471 110.0 no
C48 C47 H471 111.9 no
O3 C47 H472 110.0 no
C48 C47 H472 113.6 no
H471 C47 H472 106.1 no
C47 C48 C49 106.7(4) yes
C47 C48 H481 111.0 no
C49 C48 H481 110.3 no
C47 C48 H482 109.0 no
C49 C48 H482 110.3 no
H481 C48 H482 109.5 no
C48 C49 C50 103.7(4) yes
C48 C49 H491 107.9 no
C50 C49 H491 110.1 no
C48 C49 H492 111.4 no
C50 C49 H492 113.0 no
H491 C49 H492 110.6 no
C49 C50 O3 108.5(4) yes
C49 C50 H501 110.7 no
O3 C50 H501 108.3 no
C49 C50 H502 108.6 no
O3 C50 H502 110.2 no
H501 C50 H502 110.5 no
O5 C55 C56 106.7(3) yes
O5 C55 H551 110.5 no
C56 C55 H551 110.2 no
O5 C55 H552 109.7 no
C56 C55 H552 109.9 no
H551 C55 H552 109.8 no
C55 C56 C57 103.8(4) yes
C55 C56 H561 110.2 no
C57 C56 H561 110.8 no
C55 C56 H562 112.1 no
C57 C56 H562 110.5 no
H561 C56 H562 109.4 no
C56 C57 C58 104.9(4) yes
C56 C57 H571 111.7 no
C58 C57 H571 109.8 no
C56 C57 H572 111.4 no
C58 C57 H572 109.8 no
H571 C57 H572 109.1 no
C57 C58 O5 107.5(4) yes
C57 C58 H581 113.4 no
O5 C58 H581 110.1 no
C57 C58 H582 110.7 no
O5 C58 H582 106.9 no
H581 C58 H582 108.0 no
O101 C101 Co101 179.1(3) yes
P101 C102 C103 112.0(2) yes
P101 C102 C104 119.5(3) yes
C103 C102 C104 109.2(3) yes
P101 C102 H1021 103.1 no
C103 C102 H1021 105.9 no
C104 C102 H1021 105.9 no
C102 C103 H1031 109.4 no
C102 C103 H1032 110.5 no
H1031 C103 H1032 109.6 no
C102 C103 H1033 109.1 no
H1031 C103 H1033 109.1 no
H1032 C103 H1033 109.1 no
C102 C104 H1041 110.5 no
C102 C104 H1042 110.3 no
H1041 C104 H1042 107.7 no
C102 C104 H1043 112.2 no
H1041 C104 H1043 107.3 no
H1042 C104 H1043 108.9 no
P101 C105 C106 114.5(3) yes
P101 C105 C107 116.6(2) yes
C106 C105 C107 107.9(3) yes
P101 C105 H1051 102.8 no
C106 C105 H1051 107.6 no
C107 C105 H1051 106.7 no
C105 C106 H1061 109.1 no
C105 C106 H1062 110.7 no
H1061 C106 H1062 108.7 no
C105 C106 H1063 110.5 no
H1061 C106 H1063 109.2 no
H1062 C106 H1063 108.6 no
C105 C107 H1071 108.0 no
C105 C107 H1072 110.0 no
H1071 C107 H1072 109.3 no
C105 C107 H1073 112.0 no
H1071 C107 H1073 108.7 no
H1072 C107 H1073 108.9 no
N101 C108 C109 122.3(3) yes
N101 C108 C115 120.4(3) yes
C109 C108 C115 117.1(3) yes
C108 C109 C110 122.8(3) yes
C108 C109 C111 119.6(3) yes
C110 C109 C111 117.5(3) yes
C109 C110 H1101 111.7 no
C109 C110 H1102 110.6 no
H1101 C110 H1102 107.8 no
C109 C110 H1103 111.3 no
H1101 C110 H1103 106.8 no
H1102 C110 H1103 108.4 no
C109 C111 C112 123.6(4) yes
C109 C111 H1111 117.5 no
C112 C111 H1111 118.9 no
C111 C112 C113 122.3(4) yes
C111 C112 C114 116.7(3) yes
C113 C112 C114 120.9(4) yes
C112 C113 H1131 110.1 no
C112 C113 H1132 109.5 no
H1131 C113 H1132 108.9 no
C112 C113 H1133 110.6 no
H1131 C113 H1133 108.8 no
H1132 C113 H1133 108.9 no
C112 C114 C115 122.5(3) yes
C112 C114 H1141 119.7 no
C115 C114 H1141 117.8 no
C108 C115 C114 120.4(3) yes
C108 C115 C116 120.8(3) yes
C114 C115 C116 118.8(3) yes
C115 C116 H1161 109.7 no
C115 C116 H1162 109.4 no
H1161 C116 H1162 108.2 no
C115 C116 H1163 111.8 no
H1161 C116 H1163 110.4 no
H1162 C116 H1163 107.1 no
P102 C117 C118 112.6(3) yes
P102 C117 C119 119.3(3) yes
C118 C117 C119 109.2(3) yes
P102 C117 H1171 102.7 no
C118 C117 H1171 106.3 no
C119 C117 H1171 105.6 no
C117 C118 H1181 108.6 no
C117 C118 H1182 110.4 no
H1181 C118 H1182 109.9 no
C117 C118 H1183 109.2 no
H1181 C118 H1183 108.4 no
H1182 C118 H1183 110.3 no
C117 C119 H1191 110.9 no
C117 C119 H1192 109.6 no
H1191 C119 H1192 108.3 no
C117 C119 H1193 112.2 no
H1191 C119 H1193 107.9 no
H1192 C119 H1193 107.7 no
P102 C120 C121 113.3(3) yes
P102 C120 C122 117.2(3) yes
C121 C120 C122 109.2(3) yes
P102 C120 H1201 103.5 no
C121 C120 H1201 106.2 no
C122 C120 H1201 106.5 no
C120 C121 H1211 109.8 no
C120 C121 H1212 109.5 no
H1211 C121 H1212 108.9 no
C120 C121 H1213 109.4 no
H1211 C121 H1213 109.4 no
H1212 C121 H1213 109.8 no
C120 C122 H1221 109.5 no
C120 C122 H1222 109.6 no
H1221 C122 H1222 109.4 no
C120 C122 H1223 111.7 no
H1221 C122 H1223 109.0 no
H1222 C122 H1223 107.6 no
N102 C123 C124 123.0(3) yes
N102 C123 C130 119.5(3) yes
C124 C123 C130 117.2(3) yes
C123 C124 C125 122.3(3) yes
C123 C124 C126 120.2(4) yes
C125 C124 C126 117.5(3) yes
C124 C125 H1251 107.8 no
C124 C125 H1252 109.1 no
H1251 C125 H1252 110.1 no
C124 C125 H1253 109.5 no
H1251 C125 H1253 109.6 no
H1252 C125 H1253 110.7 no
C124 C126 C127 123.1(4) yes
C124 C126 H1261 119.2 no
C127 C126 H1261 117.7 no
C126 C127 C128 122.5(4) yes
C126 C127 C129 116.6(3) yes
C128 C127 C129 120.8(4) yes
C127 C128 H1281 110.7 no
C127 C128 H1282 110.1 no
H1281 C128 H1282 110.0 no
C127 C128 H1283 110.2 no
H1281 C128 H1283 107.5 no
H1282 C128 H1283 108.2 no
C127 C129 C130 122.5(4) yes
C127 C129 H1291 120.3 no
C130 C129 H1291 117.3 no
C123 C130 C129 120.3(3) yes
C123 C130 C131 121.0(3) yes
C129 C130 C131 118.6(3) yes
C130 C131 H1311 110.1 no
C130 C131 H1312 108.4 no
H1311 C131 H1312 108.2 no
C130 C131 H1313 110.5 no
H1311 C131 H1313 109.3 no
H1312 C131 H1313 110.3 no
P103 C132 C133 112.2(2) yes
P103 C132 C134 119.0(2) yes
C133 C132 C134 109.5(3) yes
P103 C132 H1321 102.5 no
C133 C132 H1321 106.2 no
C134 C132 H1321 106.4 no
C132 C133 H1331 109.7 no
C132 C133 H1332 111.0 no
H1331 C133 H1332 108.1 no
C132 C133 H1333 111.9 no
H1331 C133 H1333 107.1 no
H1332 C133 H1333 109.0 no
C132 C134 H1341 108.7 no
C132 C134 H1342 109.7 no
H1341 C134 H1342 109.0 no
C132 C134 H1343 111.7 no
H1341 C134 H1343 108.2 no
H1342 C134 H1343 109.5 no
P103 C135 C136 114.2(2) yes
P103 C135 C137 117.3(2) yes
C136 C135 C137 108.7(3) yes
P103 C135 H1351 103.5 no
C136 C135 H1351 105.3 no
C137 C135 H1351 106.7 no
C135 C136 H1361 108.7 no
C135 C136 H1362 108.9 no
H1361 C136 H1362 110.3 no
C135 C136 H1363 108.5 no
H1361 C136 H1363 110.3 no
H1362 C136 H1363 110.1 no
C135 C137 H1371 110.0 no
C135 C137 H1372 109.6 no
H1371 C137 H1372 108.1 no
C135 C137 H1373 110.9 no
H1371 C137 H1373 109.0 no
H1372 C137 H1373 109.2 no
N103 C138 C139 122.5(3) yes
N103 C138 C145 119.4(3) yes
C139 C138 C145 117.9(3) yes
C138 C139 C140 123.7(3) yes
C138 C139 C141 119.6(3) yes
C140 C139 C141 116.7(3) yes
C139 C140 H1401 110.1 no
C139 C140 H1402 110.4 no
H1401 C140 H1402 108.2 no
C139 C140 H1403 109.4 no
H1401 C140 H1403 109.1 no
H1402 C140 H1403 109.5 no
C139 C141 C142 122.7(3) yes
C139 C141 H1411 118.6 no
C142 C141 H1411 118.7 no
C141 C142 C143 121.0(3) yes
C141 C142 C144 117.4(3) yes
C143 C142 C144 121.6(3) yes
C142 C143 H1431 108.7 no
C142 C143 H1432 109.7 no
H1431 C143 H1432 110.2 no
C142 C143 H1433 110.3 no
H1431 C143 H1433 108.8 no
H1432 C143 H1433 109.2 no
C142 C144 C145 122.0(3) yes
C142 C144 H1441 118.4 no
C145 C144 H1441 119.7 no
C138 C145 C144 120.4(3) yes
C138 C145 C146 121.3(3) yes
C144 C145 C146 118.3(3) yes
C145 C146 H1461 111.8 no
C145 C146 H1462 111.4 no
H1461 C146 H1462 106.2 no
C145 C146 H1463 109.0 no
H1461 C146 H1463 110.3 no
H1462 C146 H1463 108.1 no
O103 C147 C148 111.6(5) yes
O103 C147 H1471 108.9 no
C148 C147 H1471 109.8 no
O103 C147 H1472 108.8 no
C148 C147 H1472 108.7 no
H1471 C147 H1472 108.9 no
C147 C148 C149 108.2(6) yes
C147 C148 H1481 106.5 no
C149 C148 H1481 106.7 no
C147 C148 H1482 114.0 no
C149 C148 H1482 111.1 no
H1481 C148 H1482 109.9 no
C148 C149 C150 106.0(5) yes
C148 C149 H1491 109.5 no
C150 C149 H1491 110.0 no
C148 C149 H1492 110.9 no
C150 C149 H1492 110.1 no
H1491 C149 H1492 110.1 no
C149 C150 O103 105.2(4) yes
C149 C150 H1501 109.0 no
O103 C150 H1501 108.9 no
C149 C150 H1502 113.2 no
O103 C150 H1502 110.9 no
H1501 C150 H1502 109.5 no
O104 C151 C152 107.4(5) yes
O104 C151 H1511 108.2 no
C152 C151 H1511 112.0 no
O104 C151 H1512 107.8 no
C152 C151 H1512 110.7 no
H1511 C151 H1512 110.5 no
C151 C152 C153 104.6(4) yes
C151 C152 H1521 108.0 no
C153 C152 H1521 108.6 no
C151 C152 H1522 113.1 no
C153 C152 H1522 111.7 no
H1521 C152 H1522 110.6 no
C152 C153 C1541 107.7(7) yes
C152 C153 H1531 109.0 no
C1541 C153 H1531 108.9 no
C152 C153 H1532 111.6 no
C1541 C153 H1532 110.5 no
H1531 C153 H1532 109.1 no
C152 C153 C1540 97.7(5) yes
C152 C153 H1533 112.3 no
C1540 C153 H1533 108.9 no
C152 C153 H1534 113.9 no
C1540 C153 H1534 113.0 no
H1533 C153 H1534 110.4 no
O4 C510 C520 103.0(9) yes
O4 C510 H5101 110.4 no
C520 C510 H5101 110.4 no
O4 C510 H5102 110.4 no
C520 C510 H5102 112.5 no
H5101 C510 H5102 109.9 no
O4 C511 C521 103.6(9) yes
O4 C511 H5111 111.3 no
C521 C511 H5111 111.4 no
O4 C511 H5112 108.6 no
C521 C511 H5112 110.3 no
H5111 C511 H5112 111.4 no
C510 C520 C530 100.6(10) yes
C510 C520 H5201 112.2 no
C530 C520 H5201 112.3 no
C510 C520 H5202 109.9 no
C530 C520 H5202 109.9 no
H5201 C520 H5202 111.5 no
C511 C521 C531 105.8(9) yes
C511 C521 H5211 112.1 no
C531 C521 H5211 110.4 no
C511 C521 H5212 106.9 no
C531 C521 H5212 109.5 no
H5211 C521 H5212 111.8 no
C520 C530 C540 106.6(12) yes
C520 C530 H5301 110.3 no
C540 C530 H5301 110.7 no
C520 C530 H5302 109.5 no
C540 C530 H5302 108.3 no
H5301 C530 H5302 111.3 no
C521 C531 C541 102.0(10) yes
C521 C531 H5311 111.0 no
C541 C531 H5311 109.6 no
C521 C531 H5312 112.2 no
C541 C531 H5312 109.7 no
H5311 C531 H5312 111.8 no
O4 C540 C530 99.6(9) yes
O4 C540 H5401 112.9 no
C530 C540 H5401 112.0 no
O4 C540 H5402 110.7 no
C530 C540 H5402 110.9 no
H5401 C540 H5402 110.5 no
C531 C541 O4 110.0(13) yes
C531 C541 H5411 108.6 no
O4 C541 H5411 108.2 no
C531 C541 H5412 109.1 no
O4 C541 H5412 109.4 no
H5411 C541 H5412 111.6 no
C153 C1540 O104 99.1(6) yes
C153 C1540 H1543 113.1 no
O104 C1540 H1543 109.9 no
C153 C1540 H1544 112.1 no
O104 C1540 H1544 112.2 no
H1543 C1540 H1544 110.1 no
O104 C1541 C153 111.3(9) yes
O104 C1541 H1541 110.5 no
C153 C1541 H1541 107.3 no
O104 C1541 H1542 107.9 no
C153 C1541 H1542 108.5 no
H1541 C1541 H1542 111.3 no
O105 C1550 C1560 98.9(7) yes
O105 C1550 H1551 112.5 no
C1560 C1550 H1551 111.2 no
O105 C1550 H1552 111.2 no
C1560 C1550 H1552 111.4 no
H1551 C1550 H1552 111.1 no
O105 C1551 C1561 100.0(9) yes
O105 C1551 H1553 110.7 no
C1561 C1551 H1553 110.8 no
O105 C1551 H1554 112.1 no
C1561 C1551 H1554 111.5 no
H1553 C1551 H1554 111.3 no
C1550 C1560 C1570 101.9(8) yes
C1550 C1560 H1561 110.2 no
C1570 C1560 H1561 109.6 no
C1550 C1560 H1562 112.6 no
C1570 C1560 H1562 112.3 no
H1561 C1560 H1562 110.0 no
C1551 C1561 C1571 105.8(10) yes
C1551 C1561 H1563 108.2 no
C1571 C1561 H1563 112.6 no
C1551 C1561 H1564 111.3 no
C1571 C1561 H1564 108.6 no
H1563 C1561 H1564 110.2 no
C1560 C1570 C1580 105.4(9) yes
C1560 C1570 H1571 110.8 no
C1580 C1570 H1571 109.7 no
C1560 C1570 H1572 109.8 no
C1580 C1570 H1572 109.7 no
H1571 C1570 H1572 111.3 no
C1561 C1571 C1581 106.9(11) yes
C1561 C1571 H1573 108.5 no
C1581 C1571 H1573 107.3 no
C1561 C1571 H1574 110.9 no
C1581 C1571 H1574 113.3 no
H1573 C1571 H1574 109.8 no
O105 C1580 C1570 91.1(8) yes
O105 C1580 H1581 113.1 no
C1570 C1580 H1581 114.9 no
O105 C1580 H1582 114.0 no
C1570 C1580 H1582 113.2 no
H1581 C1580 H1582 109.6 no
C1571 C1581 O105 114.5(16) yes
C1571 C1581 H1583 105.5 no
O105 C1581 H1583 108.0 no
C1571 C1581 H1584 109.6 no
O105 C1581 H1584 107.8 no
H1583 C1581 H1584 111.3 no

loop_
_geom_bond_atom_site_label_1
_geom_bond_atom_site_label_2
_geom_bond_distance
_geom_bond_publ_flag
Co1 Zr1 2.5333(5) yes
Co1 P1 2.1957(9) yes
Co1 P2 2.1864(10) yes
Co1 P3 2.1940(10) yes
Co1 C1 1.742(3) yes
Co101 Zr101 2.5332(5) yes
Co101 P101 2.1946(9) yes
Co101 P102 2.1832(10) yes
Co101 P103 2.1958(10) yes
Co101 C101 1.739(3) yes
Zr1 P1 2.8104(9) yes
Zr1 P2 2.8369(8) yes
Zr1 P3 2.8249(9) yes
Zr1 O2 2.071(2) yes
Zr1 N1 2.148(3) yes
Zr1 N2 2.159(2) yes
Zr1 N3 2.150(3) yes
Zr101 P101 2.8174(9) yes
Zr101 P102 2.8339(8) yes
Zr101 P103 2.8218(9) yes
Zr101 O102 2.076(2) yes
Zr101 N101 2.151(3) yes
Zr101 N102 2.156(3) yes
Zr101 N103 2.145(3) yes
P1 N1 1.705(3) yes
P1 C2 1.870(4) yes
P1 C6 1.872(4) yes
P2 N2 1.705(3) yes
P2 C17 1.881(4) yes
P2 C20 1.878(4) yes
P3 N3 1.700(2) yes
P3 C32 1.882(3) yes
P3 C35 1.866(3) yes
P101 N101 1.710(3) yes
P101 C102 1.866(3) yes
P101 C105 1.872(3) yes
P102 N102 1.707(3) yes
P102 C117 1.881(4) yes
P102 C120 1.878(3) yes
P103 N103 1.705(3) yes
P103 C132 1.877(3) yes
P103 C135 1.870(3) yes
Na1 O2 2.256(3) yes
Na1 O3 2.305(3) yes
Na1 O4 2.432(3) yes
Na1 O5 2.286(3) yes
Na101 O102 2.233(3) yes
Na101 O103 2.306(4) yes
Na101 O104 2.281(3) yes
Na101 O105 2.380(5) yes
O1 C1 1.172(4) yes
O3 C47 1.427(5) yes
O3 C50 1.436(5) yes
O4 C510 1.314(11) yes
O4 C540 1.533(9) yes
O4 C511 1.449(13) yes
O4 C541 1.440(17) yes
O5 C55 1.414(5) yes
O5 C58 1.409(5) yes
O101 C101 1.175(4) yes
O103 C147 1.423(6) yes
O103 C150 1.418(6) yes
O104 C151 1.406(6) yes
O104 C1541 1.543(12) yes
O104 C151 1.406(6) yes
O104 C1540 1.339(9) yes
O105 C1550 1.419(9) yes
O105 C1580 1.529(11) yes
O105 C1551 1.672(14) yes
O105 C1581 1.108(16) yes
N1 C8 1.437(4) yes
N2 C23 1.425(4) yes
N3 C38 1.432(4) yes
N101 C108 1.433(4) yes
N102 C123 1.425(4) yes
N103 C138 1.437(4) yes
C2 C3 1.534(5) yes
C2 C4 1.534(4) yes
C2 H21 0.978 no
C3 H31 0.966 no
C3 H32 0.964 no
C3 H33 0.966 no
C4 H41 0.966 no
C4 H42 0.959 no
C4 H43 0.959 no
C5 C6 1.533(5) yes
C5 H51 0.966 no
C5 H52 0.966 no
C5 H53 0.963 no
C6 C7 1.533(5) yes
C6 H61 0.980 no
C7 H71 0.970 no
C7 H72 0.964 no
C7 H73 0.969 no
C8 C9 1.409(5) yes
C8 C15 1.417(4) yes
C9 C10 1.502(5) yes
C9 C11 1.401(4) yes
C10 H101 0.975 no
C10 H102 0.971 no
C10 H103 0.958 no
C11 C12 1.369(5) yes
C11 H111 0.941 no
C12 C13 1.522(5) yes
C12 C14 1.378(5) yes
C13 H131 0.936 no
C13 H132 0.959 no
C13 H133 0.934 no
C14 C15 1.395(4) yes
C14 H141 0.929 no
C15 C16 1.488(5) yes
C16 H161 0.956 no
C16 H162 0.954 no
C16 H163 0.964 no
C17 C18 1.522(6) yes
C17 C19 1.538(5) yes
C17 H171 0.975 no
C18 H181 0.967 no
C18 H182 0.964 no
C18 H183 0.969 no
C19 H191 0.969 no
C19 H192 0.959 no
C19 H193 0.959 no
C20 C21 1.535(6) yes
C20 C22 1.523(5) yes
C20 H201 0.972 no
C21 H211 0.959 no
C21 H212 0.967 no
C21 H213 0.961 no
C22 H221 0.960 no
C22 H222 0.961 no
C22 H223 0.960 no
C23 C24 1.409(5) yes
C23 C30 1.415(5) yes
C24 C25 1.506(5) yes
C24 C26 1.405(5) yes
C25 H251 0.978 no
C25 H252 0.966 no
C25 H253 0.977 no
C26 C27 1.382(6) yes
C26 H261 0.939 no
C27 C28 1.511(5) yes
C27 C29 1.381(5) yes
C28 H281 0.955 no
C28 H282 0.951 no
C28 H283 0.945 no
C29 C30 1.389(5) yes
C29 H291 0.935 no
C30 C31 1.509(5) yes
C31 H311 0.955 no
C31 H312 0.960 no
C31 H313 0.963 no
C32 C33 1.525(5) yes
C32 C34 1.533(5) yes
C32 H321 0.979 no
C33 H331 0.977 no
C33 H332 0.965 no
C33 H333 0.973 no
C34 H341 0.973 no
C34 H342 0.972 no
C34 H343 0.973 no
C35 C36 1.537(5) yes
C35 C37 1.529(5) yes
C35 H351 0.971 no
C36 H361 0.973 no
C36 H362 0.970 no
C36 H363 0.974 no
C37 H371 0.964 no
C37 H372 0.967 no
C37 H373 0.972 no
C38 C39 1.409(4) yes
C38 C45 1.424(4) yes
C39 C40 1.507(5) yes
C39 C41 1.404(4) yes
C40 H401 0.972 no
C40 H402 0.956 no
C40 H403 0.963 no
C41 C42 1.374(5) yes
C41 H411 0.938 no
C42 C43 1.511(5) yes
C42 C44 1.382(5) yes
C43 H431 0.964 no
C43 H432 0.958 no
C43 H433 0.971 no
C44 C45 1.390(5) yes
C44 H441 0.930 no
C45 C46 1.494(5) yes
C46 H461 0.969 no
C46 H462 0.958 no
C46 H463 0.967 no
C47 C48 1.529(8) yes
C47 H471 0.956 no
C47 H472 0.967 no
C48 C49 1.472(8) yes
C48 H481 0.945 no
C48 H482 0.975 no
C49 C50 1.458(6) yes
C49 H491 0.990 no
C49 H492 0.976 no
C50 H501 0.973 no
C50 H502 0.997 no
C55 C56 1.493(6) yes
C55 H551 0.952 no
C55 H552 0.974 no
C56 C57 1.503(6) yes
C56 H561 0.964 no
C56 H562 0.963 no
C57 C58 1.475(7) yes
C57 H571 0.966 no
C57 H572 0.967 no
C58 H581 0.959 no
C58 H582 0.975 no
C102 C103 1.530(5) yes
C102 C104 1.531(4) yes
C102 H1021 0.960 no
C103 H1031 0.961 no
C103 H1032 0.954 no
C103 H1033 0.958 no
C104 H1041 0.975 no
C104 H1042 0.975 no
C104 H1043 0.953 no
C105 C106 1.530(5) yes
C105 C107 1.538(5) yes
C105 H1051 0.975 no
C106 H1061 0.966 no
C106 H1062 0.947 no
C106 H1063 0.959 no
C107 H1071 0.975 no
C107 H1072 0.962 no
C107 H1073 0.979 no
C108 C109 1.420(5) yes
C108 C115 1.408(4) yes
C109 C110 1.502(5) yes
C109 C111 1.395(5) yes
C110 H1101 0.965 no
C110 H1102 0.951 no
C110 H1103 0.965 no
C111 C112 1.369(5) yes
C111 H1111 0.927 no
C112 C113 1.511(5) yes
C112 C114 1.385(6) yes
C113 H1131 0.965 no
C113 H1132 0.945 no
C113 H1133 0.936 no
C114 C115 1.399(5) yes
C114 H1141 0.933 no
C115 C116 1.507(5) yes
C116 H1161 0.949 no
C116 H1162 0.962 no
C116 H1163 0.960 no
C117 C118 1.533(5) yes
C117 C119 1.530(5) yes
C117 H1171 0.978 no
C118 H1181 0.976 no
C118 H1182 0.959 no
C118 H1183 0.964 no
C119 H1191 0.970 no
C119 H1192 0.965 no
C119 H1193 0.963 no
C120 C121 1.540(5) yes
C120 C122 1.532(5) yes
C120 H1201 0.980 no
C121 H1211 0.961 no
C121 H1212 0.976 no
C121 H1213 0.970 no
C122 H1221 0.962 no
C122 H1222 0.961 no
C122 H1223 0.964 no
C123 C124 1.414(5) yes
C123 C130 1.417(5) yes
C124 C125 1.512(5) yes
C124 C126 1.386(5) yes
C125 H1251 0.965 no
C125 H1252 0.977 no
C125 H1253 0.977 no
C126 C127 1.383(6) yes
C126 H1261 0.941 no
C127 C128 1.502(5) yes
C127 C129 1.395(5) yes
C128 H1281 0.961 no
C128 H1282 0.955 no
C128 H1283 0.965 no
C129 C130 1.390(5) yes
C129 H1291 0.929 no
C130 C131 1.497(5) yes
C131 H1311 0.957 no
C131 H1312 0.947 no
C131 H1313 0.968 no
C132 C133 1.533(5) yes
C132 C134 1.530(5) yes
C132 H1321 0.977 no
C133 H1331 0.974 no
C133 H1332 0.964 no
C133 H1333 0.967 no
C134 H1341 0.959 no
C134 H1342 0.953 no
C134 H1343 0.956 no
C135 C136 1.528(5) yes
C135 C137 1.525(5) yes
C135 H1351 0.979 no
C136 H1361 0.960 no
C136 H1362 0.967 no
C136 H1363 0.980 no
C137 H1371 0.974 no
C137 H1372 0.966 no
C137 H1373 0.969 no
C138 C139 1.411(4) yes
C138 C145 1.407(5) yes
C139 C140 1.508(5) yes
C139 C141 1.395(5) yes
C140 H1401 0.962 no
C140 H1402 0.970 no
C140 H1403 0.968 no
C141 C142 1.381(5) yes
C141 H1411 0.938 no
C142 C143 1.517(5) yes
C142 C144 1.384(5) yes
C143 H1431 0.973 no
C143 H1432 0.978 no
C143 H1433 0.959 no
C144 C145 1.394(5) yes
C144 H1441 0.940 no
C145 C146 1.504(5) yes
C146 H1461 0.956 no
C146 H1462 0.960 no
C146 H1463 0.972 no
C147 C148 1.364(7) yes
C147 H1471 0.965 no
C147 H1472 0.972 no
C148 C149 1.439(8) yes
C148 H1481 0.987 no
C148 H1482 0.960 no
C149 C150 1.534(8) yes
C149 H1491 0.944 no
C149 H1492 0.971 no
C150 H1501 0.952 no
C150 H1502 0.965 no
C151 C152 1.445(7) yes
C151 H1511 0.978 no
C151 H1512 0.976 no
C152 C153 1.481(8) yes
C152 H1521 0.974 no
C152 H1522 0.969 no
C153 C1541 1.271(12) yes
C153 H1531 0.968 no
C153 H1532 0.972 no
C153 C1540 1.704(10) yes
C153 H1533 0.972 no
C153 H1534 0.973 no
C510 C520 1.465(17) yes
C510 H5101 0.976 no
C510 H5102 0.984 no
C511 C521 1.522(16) yes
C511 H5111 0.981 no
C511 H5112 0.986 no
C520 C530 1.60(2) yes
C520 H5201 0.982 no
C520 H5202 0.985 no
C521 C531 1.458(16) yes
C521 H5211 0.974 no
C521 H5212 0.975 no
C530 C540 1.467(18) yes
C530 H5301 0.967 no
C530 H5302 0.967 no
C531 C541 1.448(19) yes
C531 H5311 0.965 no
C531 H5312 0.965 no
C540 H5401 0.948 no
C540 H5402 0.956 no
C541 H5411 0.965 no
C541 H5412 0.975 no
C1540 H1543 0.958 no
C1540 H1544 0.966 no
C1541 H1541 0.960 no
C1541 H1542 0.965 no
C1550 C1560 1.491(12) yes
C1550 H1551 0.974 no
C1550 H1552 0.968 no
C1551 C1561 1.487(16) yes
C1551 H1553 0.969 no
C1551 H1554 0.975 no
C1560 C1570 1.550(16) yes
C1560 H1561 0.967 no
C1560 H1562 0.973 no
C1561 C1571 1.460(15) yes
C1561 H1563 0.960 no
C1561 H1564 0.964 no
C1570 C1580 1.506(14) yes
C1570 H1571 0.965 no
C1570 H1572 0.970 no
C1571 C1581 1.485(19) yes
C1571 H1573 0.968 no
C1571 H1574 0.962 no
C1580 H1581 0.961 no
C1580 H1582 0.945 no
C1581 H1583 0.976 no
C1581 H1584 0.979 no
